data_7713242
loop_
_publ_author_name
'Chen, Peng'
'Jiao, Shulin'
'Tang, Zheng'
'Sun, Xiaofan'
'Li, Dong'
'Yang, Zhu'
'Lu, Yanzhou'
'Zhang, Wentao'
'Cai, Hong-Ling'
'Wu, X. S.'

_publ_section_title
;
 A room temperature ferroelectric material with photoluminescence:
 (1,3-dicyclohexylimidazole)<sub>2</sub>MnCl<sub>4</sub>.
;
_journal_name_full 'Dalton transactions (Cambridge, England : 2003)'
_journal_paper_doi 10.1039/d3dt01260c
_journal_year 2023
_chemical_formula_moiety '4(Cl4 Mn), 3(C15 H27 N2), C13 H25 N4, C15 H21 N2, 2(C15 H26 N2)'
_chemical_formula_sum 'C103 H179 Cl16 Mn4 N16'
_chemical_formula_weight 2428.57
_space_group_crystal_system triclinic
_space_group_IT_number 2
_space_group_name_Hall '-P 1'
_space_group_name_H-M_alt 'P -1'
_atom_sites_solution_hydrogens geom
_atom_sites_solution_primary dual
_audit_creation_date 2022-10-24
_audit_creation_method
;
Olex2 1.5-ac5-024
(compiled 2022.04.12 svn.rca3783a0 for Rigaku Oxford Diffraction, GUI svn.r6498)
;
_audit_update_record
;
2022-11-15 deposited with the CCDC.	2023-06-14 downloaded from the CCDC.
;
_cell_angle_alpha 81.600(3)
_cell_angle_beta 78.332(3)
_cell_angle_gamma 67.560(4)
_cell_formula_units_Z 2
_cell_length_a 16.9646(7)
_cell_length_b 17.3879(7)
_cell_length_c 26.9590(11)
_cell_measurement_reflns_used 17993
_cell_measurement_temperature 293(2)
_cell_measurement_theta_max 22.0290
_cell_measurement_theta_min 2.1570
_cell_volume 7177.4(5)
_computing_cell_refinement 'CrysAlisPro 1.171.39.46e (Rigaku OD, 2018)'
_computing_data_collection 'CrysAlisPro 1.171.39.46e (Rigaku OD, 2018)'
_computing_data_reduction 'CrysAlisPro 1.171.39.46e (Rigaku OD, 2018)'
_computing_molecular_graphics 'Olex2 1.5-ac5-024 (Dolomanov et al., 2009)'
_computing_publication_material 'Olex2 1.5-ac5-024 (Dolomanov et al., 2009)'
_computing_structure_refinement 'SHELXL 2019/2 (Sheldrick, 2015)'
_computing_structure_solution 'SHELXT 2014/5 (Sheldrick, 2014)'
_diffrn_ambient_temperature 293(2)
_diffrn_detector 'CCD plate'
_diffrn_measured_fraction_theta_full 0.993
_diffrn_measured_fraction_theta_max 0.993
_diffrn_measurement_details
;
List of Runs (angles in degrees, time in seconds):

  # Type    Start    End  Width  t~exp~   \w     \q     \k     \f   Frames
#--------------------------------------------------------------------------
  1  \w     -2.00  24.00   0.50    2.00    --   20.00  54.00-113.80   52
  2  \w    -74.00   9.00   0.50    2.00    --   20.00  54.00-180.00  166
  3  \w     32.00  64.00   0.50    2.00    --   20.00  54.00-180.00   64
  4  \w    -70.00  76.00   0.50    2.00    --   20.00  54.00  90.00  292
  5  \w     84.00 110.00   0.50    2.00    --   20.00  54.00  90.00   52
  6  \w    -74.00  84.00   0.50    2.00    --   20.00  54.00 -30.00  316
  7  \w    -63.00 -25.00   0.50    2.00    --   20.00  54.00  30.00   76
  8  \w     74.00 100.00   0.50    2.00    --   20.00  54.00  30.00   52
  9  \w    -73.00  -4.00   0.50    2.00    --   20.00  54.00 120.00  138
 10  \w     56.00  87.00   0.50    2.00    --   20.00  54.00 120.00   62
 11  \w    -67.00 -18.00   0.50    2.00    --   20.00  54.00-150.00   98
 12  \w    -12.00  15.00   0.50    2.00    --   20.00  54.00-150.00   54
 13  \w     25.00  51.00   0.50    2.00    --   20.00  54.00-150.00   52
 14  \w     85.00 110.00   0.50    2.00    --   20.00  54.00-150.00   50
 15  \w    -66.00 101.00   0.50    2.00    --   20.00  54.00   0.00  334
 16  \w    -69.00  62.00   0.50    2.00    --   20.00  54.00 -90.00  262
 17  \w     71.00  96.00   0.50    2.00    --   20.00  54.00 -90.00   50
 18  \w    -67.00  12.00   0.50    2.00    --   20.00  54.00 150.00  158
 19  \w     43.00  68.00   0.50    2.00    --   20.00  54.00-120.00   50
 20  \w    -66.00 -39.00   0.50    2.00    --   20.00  54.00 -60.00   54
 21  \w    -63.00 -37.00   0.50    2.00    --   20.00  54.00  60.00   52
 22  \w    -66.00 -40.00   0.50    2.00    --   20.00  54.00-113.80   52
;
_diffrn_measurement_device 'two-circle diffractometer'
_diffrn_measurement_device_type 'XtaLAB Mini II'
_diffrn_measurement_method '\w scans'
_diffrn_orient_matrix_type 'CrysAlisPro convention (1999,Acta A55,543-557)'
_diffrn_orient_matrix_UB_11 0.0160379000
_diffrn_orient_matrix_UB_12 0.0300458000
_diffrn_orient_matrix_UB_13 -0.0143205000
_diffrn_orient_matrix_UB_21 -0.0429244000
_diffrn_orient_matrix_UB_22 0.0286498000
_diffrn_orient_matrix_UB_23 -0.0003769000
_diffrn_orient_matrix_UB_31 0.0006875000
_diffrn_orient_matrix_UB_32 0.0153511000
_diffrn_orient_matrix_UB_33 0.0228197000
_diffrn_radiation_monochromator graphite
_diffrn_radiation_probe x-ray
_diffrn_radiation_type 'Mo K\a'
_diffrn_radiation_wavelength 0.71073
_diffrn_reflns_av_R_equivalents 0.0514
_diffrn_reflns_av_unetI/netI 0.0599
_diffrn_reflns_Laue_measured_fraction_full 0.993
_diffrn_reflns_Laue_measured_fraction_max 0.993
_diffrn_reflns_limit_h_max 20
_diffrn_reflns_limit_h_min -20
_diffrn_reflns_limit_k_max 20
_diffrn_reflns_limit_k_min -20
_diffrn_reflns_limit_l_max 31
_diffrn_reflns_limit_l_min -32
_diffrn_reflns_number 117157
_diffrn_reflns_point_group_measured_fraction_full 0.993
_diffrn_reflns_point_group_measured_fraction_max 0.993
_diffrn_reflns_theta_full 25.000
_diffrn_reflns_theta_max 25.000
_diffrn_reflns_theta_min 1.790
_diffrn_source 'fine-focus sealed X-ray tube'
_diffrn_source_type 'Rigaku (Mo) X-ray Source'
_exptl_absorpt_coefficient_mu 0.684
_exptl_absorpt_correction_T_max 1.00000
_exptl_absorpt_correction_T_min 0.59063
_exptl_absorpt_correction_type multi-scan
_exptl_absorpt_process_details
;
CrysAlisPro 1.171.39.46e (Rigaku Oxford Diffraction, 2018)
Empirical absorption correction using spherical harmonics,
 implemented in SCALE3 ABSPACK scaling algorithm.
;
_exptl_crystal_colour colourless
_exptl_crystal_colour_primary colourless
_exptl_crystal_density_diffrn 1.124
_exptl_crystal_description block
_exptl_crystal_F_000 2562
_exptl_crystal_size_max 0.2
_exptl_crystal_size_mid 0.18
_exptl_crystal_size_min 0.17
_refine_diff_density_max 1.479
_refine_diff_density_min -1.389
_refine_diff_density_rms 0.100
_refine_ls_extinction_method none
_refine_ls_goodness_of_fit_ref 1.068
_refine_ls_hydrogen_treatment constr
_refine_ls_matrix_type full
_refine_ls_number_parameters 1252
_refine_ls_number_reflns 25136
_refine_ls_number_restraints 4283
_refine_ls_restrained_S_all 1.053
_refine_ls_R_factor_all 0.1626
_refine_ls_R_factor_gt 0.1022
_refine_ls_shift/su_max 0.000
_refine_ls_shift/su_mean 0.000
_refine_ls_structure_factor_coef Fsqd
_refine_ls_weighting_details 'w=1/[\s^2^(Fo^2^)+(0.1698P)^2^+17.1578P] where P=(Fo^2^+2Fc^2^)/3'
_refine_ls_weighting_scheme calc
_refine_ls_wR_factor_gt 0.2859
_refine_ls_wR_factor_ref 0.3378
_reflns_Friedel_coverage 0.000
_reflns_number_gt 13741
_reflns_number_total 25136
_reflns_threshold_expression 'I > 2\s(I)'
_cod_data_source_file d3dt01260c2.cif
_cod_data_source_block mncl3-cp-12-23
_cod_database_code 7713242
_shelx_shelxl_version_number 2019/2
_chemical_oxdiff_formula 'Mn1 Cl1 N1 C1 H1'
_chemical_oxdiff_usercomment Mn1Cl1N1C1H1
_shelx_space_group_comment
;
The symmetry employed for this shelxl refinement is uniquely defined
by the following loop, which should always be used as a source of
symmetry information in preference to the above space-group names.
They are only intended as comments.
;
_shelx_estimated_absorpt_t_max 0.893
_shelx_estimated_absorpt_t_min 0.875
_olex2_refinement_description
;
1. Fixed Uiso
 At 1.2 times of:
  All C(H) groups, All C(H,H) groups
2. Restrained distances
 C49-C99 = C49-C103 = C99-C25 = C25-C101 = C101-C51 = C51-C103
 1.54 with sigma of 0.02
 C1-C4 = C1-C1D = C4-C1A = C1A-C1B = C1B-C1C = C1C-C1D
 1.54 with sigma of 0.02
 H1BB-H5A_$1
 2.2 with sigma of 0.01
 C49-C25 = C49-C51 = C99-C101 = C25-C51 = C101-C103
 2.54 with sigma of 0.04
 C1-C1A = C1-C1C = C4-C1B = C1A-C1C = C1B-C1D
 2.54 with sigma of 0.04
 C49-C99 \\sim C99-C25 \\sim C25-C101 \\sim C101-C51 \\sim C51-C103 \\sim
C103-C49
 with sigma of 0.02
 C49-C51 \\sim C25-C51 \\sim C99-C103 \\sim C99-C101 \\sim C101-C103 \\sim
C49-C25
 with sigma of 0.04
 C1-C4 \\sim C4-C1A \\sim C1A-C1B \\sim C1B-C1C \\sim C1C-C1D \\sim C1D-C1
 with sigma of 0.02
 C1-C1C \\sim C1A-C1C \\sim C4-C1D \\sim C4-C1B \\sim C1B-C1D \\sim C1-C1A
 with sigma of 0.04
3. Uiso/Uaniso restraints and constraints
C44 \\sim C6 \\sim C8 \\sim C10 \\sim C12 \\sim C14 \\sim C16 \\sim C18 \\sim
C20 \\sim C22 \\sim C24 \\sim C26 \\sim C28 \\sim C30 \\sim C32 \\sim C34 \\sim
C36 \\sim C38 \\sim C40 \\sim C42 \\sim C105 \\sim C46 \\sim C48 \\sim C50
\\sim C52 \\sim C54 \\sim C56 \\sim C58 \\sim C60 \\sim C62 \\sim C64 \\sim C66
\\sim C68 \\sim C70 \\sim C72 \\sim C74 \\sim C76 \\sim C78 \\sim C80 \\sim C82
\\sim C84 \\sim C86 \\sim C88 \\sim C90 \\sim C92 \\sim C94 \\sim C96 \\sim C98
\\sim C100 \\sim C102 \\sim C104 \\sim C13 \\sim C53 \\sim C27 \\sim C55 \\sim
C7 \\sim C57 \\sim C29 \\sim C59 \\sim C15 \\sim C61 \\sim C63 \\sim C2 \\sim
C65 \\sim C33 \\sim C67 \\sim C17 \\sim C69 \\sim C35 \\sim C71 \\sim C9 \\sim
C73 \\sim C37 \\sim C75 \\sim C19 \\sim C77 \\sim C39 \\sim C79 \\sim C5 \\sim
C81 \\sim C41 \\sim C83 \\sim C21 \\sim C85 \\sim C43 \\sim C11 \\sim C89 \\sim
C45 \\sim C91 \\sim C23 \\sim C93 \\sim C49 \\sim C99 \\sim C25 \\sim C101
\\sim C51 \\sim C103 \\sim C1 \\sim C4 \\sim C1A \\sim C1B \\sim C1C \\sim C1D
\\sim N31 \\sim N1 \\sim N63 \\sim N78 \\sim N4 \\sim N96 \\sim N28 \\sim N94
\\sim N80 \\sim N111 \\sim N131 \\sim N128 \\sim N38 \\sim N61 \\sim N49 \\sim
N113: within 5A with sigma of 0.01 and sigma for terminal atoms of 0.02 within
5A
C49 \\sim C99 \\sim C25 \\sim C101 \\sim C51 \\sim C103: within 2A with sigma
of 0.04 and sigma for terminal atoms of 0.08 within 2A
C1 \\sim C4 \\sim C1A \\sim C1B \\sim C1C \\sim C1D: within 2A with sigma of
0.04 and sigma for terminal atoms of 0.08 within 2A
4. Rigid body (RIGU) restrains
 C49, C99, C25, C101, C51, C103
 with sigma for 1-2 distances of 0.004 and sigma for 1-3 distances of 0.004
 C1, C4, C1A, C1B, C1C, C1D
 with sigma for 1-2 distances of 0.004 and sigma for 1-3 distances of 0.004
5.a Ternary CH refined with riding coordinates:
 C6(H6), C8(H8), C10(H10), C18(H18), C68(H68), C76(H76), C84(H84), C86(H86),
 C63(H63), C41(H41)
5.b Secondary CH2 refined with riding coordinates:
 C14(H14A,H14B), C16(H16A,H16B), C22(H22A,H22B), C26(H26A,H26B), C30(H30A,
 H30B), C32(H32A,H32B), C34(H34A,H34B), C36(H36A,H36B), C38(H38A,H38B),
 C40(H40A,H40B), C42(H42A,H42B), C105(H10E,H10F), C46(H46A,H46B), C48(H48A,
 H48B), C50(H50A,H50B), C54(H54A,H54B), C56(H56A,H56B), C58(H58A,H58B),
 C62(H62A,H62B), C64(H64A,H64B), C66(H66A,H66B), C70(H70A,H70B), C72(H72A,H72B),
  C74(H74A,H74B), C78(H78A,H78B), C80(H80A,H80B), C82(H82A,H82B), C88(H88A,
 H88B), C90(H90A,H90B), C92(H92A,H92B), C94(H94A,H94B), C96(H96A,H96B),
 C98(H98A,H98B), C100(H10C,H10D), C102(H10A,H10B), C104(H10G,H10H), C13(H13A,
 H13B), C53(H53A,H53B), C27(H27A,H27B), C55(H55A,H55B), C7(H7A,H7B), C57(H57A,
 H57B), C29(H29A,H29B), C15(H15A,H15B), C61(H61A,H61B), C2(H2A,H2B), C65(H65A,
 H65B), C33(H33A,H33B), C17(H17A,H17B), C69(H69A,H69B), C35(H35A,H35B),
 C71(H71A,H71B), C9(H9A,H9B), C73(H73A,H73B), C37(H37A,H37B), C75(H75A,H75B),
 C19(H19A,H19B), C77(H77A,H77B), C79(H79A,H79B), C5(H5A,H5B), C81(H81A,H81B),
 C83(H83A,H83B), C43(H43A,H43B), C89(H89A,H89B), C45(H45A,H45B), C91(H91A,H91B),
  C23(H23A,H23B), C93(H93A,H93B), C99(H99A,H99B), C25(H25A,H25B), C101(H10I,
 H10J), C51(H51A,H51B), C103(H10K,H10L), C1(H1A,H1B), C4(H4A,H4B), C1A(H1AA,
 H1AB), C1B(H1BA,H1BB), C1D(H1DA,H1DB)
5.c Aromatic/amide H refined with riding coordinates:
 C44(H44), C12(H12), C20(H20), C24(H24), C28(H28), C52(H52), C60(H60),
 C59(H59), C67(H67), C39(H39), C21(H21), C85(H85), C11(H11)
;
_smtbx_masks_void_probe_radius 1.2
_smtbx_masks_void_truncation_radius 1.2
_olex2_submission_special_instructions 'No special instructions were received'
_oxdiff_exptl_absorpt_empirical_details
;
Empirical correction (ABSPACK) includes:
- Absorption correction using spherical harmonics
- Frame scaling
;
_oxdiff_exptl_absorpt_empirical_full_max 1.342
_oxdiff_exptl_absorpt_empirical_full_min 0.626

loop_
_space_group_symop_operation_xyz
'x, y, z'
'-x, -y, -z'

loop_
_atom_site_label
_atom_site_type_symbol
_atom_site_fract_x
_atom_site_fract_y
_atom_site_fract_z
_atom_site_U_iso_or_equiv
_atom_site_adp_type
_atom_site_occupancy
_atom_site_site_symmetry_order
_atom_site_calc_flag
_atom_site_refinement_flags_posn
_atom_site_refinement_flags_adp
_atom_site_refinement_flags_occupancy
_atom_site_disorder_assembly
_atom_site_disorder_group
Mn1 Mn 0.70501(7) 0.51687(6) 0.45203(4) 0.0479(3) Uani 1 1 d . . . . .
Mn4 Mn 0.78824(7) 0.97413(6) 0.56840(4) 0.0502(3) Uani 1 1 d . . . . .
Mn2 Mn 0.78999(9) 0.01405(8) -0.05618(5) 0.0667(4) Uani 1 1 d . . . . .
Mn3 Mn 0.70078(11) 0.48389(9) 0.08458(6) 0.0924(5) Uani 1 1 d . . . . .
Cl1 Cl 0.64264(12) 0.64328(11) 0.40206(7) 0.0570(5) Uani 1 1 d . . . . .
Cl4 Cl 0.85409(12) 0.84386(12) 0.61282(8) 0.0623(5) Uani 1 1 d . . . . .
Cl6 Cl 0.69855(14) 0.40736(12) 0.41182(7) 0.0650(5) Uani 1 1 d . . . . .
Cl8 Cl 0.84295(13) 0.96830(12) 0.48068(7) 0.0666(5) Uani 1 1 d . . . . .
Cl10 Cl 0.63393(14) 0.53352(13) 0.53630(7) 0.0682(5) Uani 1 1 d . . . . .
Cl12 Cl 0.74375(13) 0.06186(14) 0.02633(7) 0.0671(5) Uani 1 1 d . . . . .
Cl14 Cl 0.81755(16) 1.07276(13) 0.60622(8) 0.0732(6) Uani 1 1 d . . . . .
Cl16 Cl 0.63623(12) 1.00878(13) 0.58268(10) 0.0761(6) Uani 1 1 d . . . . .
Cl2 Cl 0.85203(13) 0.49681(16) 0.44539(11) 0.0878(7) Uani 1 1 d . . . . .
Cl9 Cl 0.65909(18) 0.63002(14) 0.08850(10) 0.0921(8) Uani 1 1 d . . . . .
Cl5 Cl 0.93015(19) 0.01198(18) -0.08795(12) 0.1069(9) Uani 1 1 d . . . . .
Cl11 Cl 0.5771(2) 0.45450(16) 0.12770(12) 0.1092(10) Uani 1 1 d . . . . .
Cl3 Cl 0.7911(2) -0.12297(17) -0.05761(11) 0.1140(10) Uani 1 1 d . . . . .
Cl13 Cl 0.6889(3) 0.1066(2) -0.10678(12) 0.1314(13) Uani 1 1 d . . . . .
Cl7 Cl 0.8183(3) 0.4218(2) 0.1306(2) 0.173(2) Uani 1 1 d . . . . .
Cl15 Cl 0.7454(4) 0.4472(4) 0.00084(18) 0.213(2) Uani 1 1 d . . . . .
N31 N 0.6368(5) 0.3463(4) -0.0918(3) 0.0673(13) Uani 1 1 d . U . . .
N1 N 0.7100(4) 0.8099(4) 0.4458(2) 0.0622(12) Uani 1 1 d . U . . .
N63 N 1.0759(4) 0.7891(5) 0.5959(3) 0.0707(13) Uani 1 1 d . U . . .
N78 N 0.6369(4) 0.5242(4) 0.2722(3) 0.0685(13) Uani 1 1 d . U . . .
N4 N 0.7386(4) 0.7315(4) 0.5162(2) 0.0613(12) Uani 1 1 d . U . . .
N96 N 0.5877(4) 0.2654(4) 0.6092(2) 0.0622(12) Uani 1 1 d . U . . .
N28 N 0.5571(5) 0.3231(4) -0.0208(3) 0.0698(13) Uani 1 1 d . U . . .
N94 N 0.5852(4) 0.2757(4) 0.5276(2) 0.0610(12) Uani 1 1 d . U . . .
N80 N 0.7410(5) 0.5724(4) 0.2638(3) 0.0716(13) Uani 1 1 d . U . . .
N111 N 0.2270(6) 0.0804(5) 0.2448(3) 0.0936(15) Uani 1 1 d . U . . .
N131 N 0.9435(5) 0.1899(5) 0.0103(3) 0.0823(14) Uani 1 1 d . U . . .
N128 N 0.8691(5) 0.1742(5) 0.0844(3) 0.0833(14) Uani 1 1 d . U . . .
C44 C 0.7362(5) 0.7349(5) 0.4675(3) 0.0638(13) Uani 1 1 d . U . . .
H44 H 0.752078 0.687551 0.450108 0.077 Uiso 1 1 calc R U . . .
C6 C 0.4808(6) 0.3159(5) 0.0137(3) 0.0686(15) Uani 1 1 d . U . . .
H6 H 0.429523 0.357273 0.001121 0.082 Uiso 1 1 calc R U . . .
C8 C 0.5891(5) 0.2485(5) 0.4778(3) 0.0602(14) Uani 1 1 d . U . . .
H8 H 0.577868 0.298121 0.453870 0.072 Uiso 1 1 calc R U . . .
N38 N 0.6967(5) 0.8327(4) 0.3917(3) 0.0728(13) Uani 1 1 d . U . . .
C10 C 0.5826(5) 0.4758(5) 0.2965(3) 0.0665(14) Uani 1 1 d . U . . .
H10 H 0.578601 0.474487 0.333363 0.080 Uiso 1 1 calc R U . . .
C12 C 0.5593(6) 0.3544(5) -0.0671(3) 0.0688(14) Uani 1 1 d . U . . .
H12 H 0.509757 0.380652 -0.081932 0.083 Uiso 1 1 calc R U . . .
C14 C 0.5677(5) 0.3547(5) 0.5943(3) 0.0635(14) Uani 1 1 d . U . . .
H14A H 0.611292 0.372823 0.601658 0.076 Uiso 1 1 calc R U . . .
H14B H 0.511710 0.387936 0.612055 0.076 Uiso 1 1 calc R U . . .
C16 C 0.4921(5) 0.5158(5) 0.2839(3) 0.0678(15) Uani 1 1 d . U . . .
H16A H 0.494259 0.517716 0.247486 0.081 Uiso 1 1 calc R U . . .
H16B H 0.466450 0.572601 0.293939 0.081 Uiso 1 1 calc R U . . .
C18 C 0.6569(6) 0.3803(5) -0.1436(3) 0.0679(15) Uani 1 1 d . U . . .
H18 H 0.603816 0.401182 -0.158585 0.082 Uiso 1 1 calc R U . . .
N61 N 1.0814(5) 0.7744(5) 0.5170(3) 0.0836(15) Uani 1 1 d . U . . .
C20 C 0.6946(5) 0.5345(5) 0.2939(3) 0.0722(14) Uani 1 1 d . U . . .
H20 H 0.701624 0.516490 0.327490 0.087 Uiso 1 1 calc R U . . .
C22 C 0.6785(5) 0.1883(5) 0.4590(3) 0.0695(16) Uani 1 1 d . U . . .
H22A H 0.693987 0.140115 0.483228 0.083 Uiso 1 1 calc R U . . .
H22B H 0.720019 0.215209 0.456107 0.083 Uiso 1 1 calc R U . . .
C24 C 0.8873(6) 0.1600(6) 0.0379(4) 0.0857(15) Uani 1 1 d . U . . .
H24 H 0.862378 0.130336 0.024335 0.103 Uiso 1 1 calc R U . . .
C26 C 0.4373(6) 0.4663(5) 0.3113(3) 0.0734(17) Uani 1 1 d . U . . .
H26A H 0.432659 0.467374 0.347699 0.088 Uiso 1 1 calc R U . . .
H26B H 0.379571 0.492365 0.302707 0.088 Uiso 1 1 calc R U . . .
C28 C 0.5937(5) 0.2280(5) 0.5698(3) 0.0629(13) Uani 1 1 d . U . . .
H28 H 0.603499 0.171401 0.571367 0.076 Uiso 1 1 calc R U . . .
N49 N 0.7777(4) 0.6535(4) 0.5482(3) 0.0724(14) Uani 1 1 d . U . . .
C30 C 0.5673(5) 0.3620(5) 0.5382(3) 0.0616(14) Uani 1 1 d . U . . .
H30A H 0.511660 0.399412 0.529728 0.074 Uiso 1 1 calc R U . . .
H30B H 0.611863 0.381930 0.519360 0.074 Uiso 1 1 calc R U . . .
C32 C 0.6580(5) 0.2331(5) 0.6859(3) 0.0685(15) Uani 1 1 d . U . . .
H32A H 0.646253 0.291625 0.688676 0.082 Uiso 1 1 calc R U . . .
H32B H 0.714126 0.209633 0.665086 0.082 Uiso 1 1 calc R U . . .
C34 C 1.0610(6) 0.8737(6) 0.5727(3) 0.0795(16) Uani 1 1 d . U . . .
H34A H 1.104095 0.894288 0.578230 0.095 Uiso 1 1 calc R U . . .
H34B H 1.003830 0.912145 0.585299 0.095 Uiso 1 1 calc R U . . .
C36 C 0.5903(6) 0.8998(6) 0.3325(3) 0.0719(15) Uani 1 1 d . U . . .
H36A H 0.609980 0.849621 0.314639 0.086 Uiso 1 1 calc R U . . .
H36B H 0.529376 0.929126 0.330839 0.086 Uiso 1 1 calc R U . . .
C38 C 0.6026(5) 0.8760(5) 0.3878(3) 0.0696(15) Uani 1 1 d . U . . .
H38A H 0.578845 0.925770 0.406314 0.083 Uiso 1 1 calc R U . . .
H38B H 0.571634 0.839355 0.402944 0.083 Uiso 1 1 calc R U . . .
C40 C 0.4769(6) 0.2309(5) 0.0130(3) 0.0729(15) Uani 1 1 d . U . . .
H40A H 0.475677 0.221775 -0.021466 0.087 Uiso 1 1 calc R U . . .
H40B H 0.528367 0.188497 0.023790 0.087 Uiso 1 1 calc R U . . .
C42 C 0.7650(5) 0.5835(5) 0.6353(3) 0.0731(17) Uani 1 1 d . U . . .
H42A H 0.732726 0.590862 0.669470 0.088 Uiso 1 1 calc R U . . .
H42B H 0.760929 0.535623 0.623140 0.088 Uiso 1 1 calc R U . . .
C105 C 0.6238(6) 0.3857(5) 0.2813(4) 0.0784(15) Uani 1 1 d . U . . .
H10E H 0.629888 0.385326 0.244787 0.094 Uiso 1 1 calc R U . . .
H10F H 0.680843 0.359863 0.290868 0.094 Uiso 1 1 calc R U . . .
N113 N 0.1388(6) 0.0175(6) 0.2441(3) 0.1028(16) Uani 1 1 d . U . . .
C46 C 0.6391(6) 0.9538(6) 0.3073(3) 0.0750(16) Uani 1 1 d . U . . .
H46A H 0.615549 1.006415 0.323037 0.090 Uiso 1 1 calc R U . . .
H46B H 0.632432 0.965702 0.271788 0.090 Uiso 1 1 calc R U . . .
C48 C 0.5209(5) 0.2144(5) 0.4781(3) 0.0692(15) Uani 1 1 d . U . . .
H48A H 0.464692 0.256510 0.488322 0.083 Uiso 1 1 calc R U . . .
H48B H 0.528250 0.166705 0.502805 0.083 Uiso 1 1 calc R U . . .
C50 C 0.7177(6) 0.8161(5) 0.5308(3) 0.0693(14) Uani 1 1 d . U . . .
H50A H 0.768640 0.823556 0.536846 0.083 Uiso 1 1 calc R U . . .
H50B H 0.674094 0.828051 0.560996 0.083 Uiso 1 1 calc R U . . .
C52 C 0.1779(7) 0.0412(7) 0.2700(4) 0.1001(17) Uani 1 1 d . U . . .
H52 H 0.172133 0.031226 0.305196 0.120 Uiso 1 1 calc R U . . .
C54 C 1.1366(6) 0.7710(6) 0.6747(3) 0.0802(17) Uani 1 1 d . U . . .
H54A H 1.145216 0.823745 0.666250 0.096 Uiso 1 1 calc R U . . .
H54B H 1.189111 0.727055 0.661185 0.096 Uiso 1 1 calc R U . . .
C56 C 0.4747(6) 0.3772(6) 0.2977(4) 0.0819(16) Uani 1 1 d . U . . .
H56A H 0.472824 0.375315 0.262217 0.098 Uiso 1 1 calc R U . . .
H56B H 0.440676 0.346458 0.318014 0.098 Uiso 1 1 calc R U . . .
C58 C 0.6834(6) 0.8707(5) 0.4846(3) 0.0682(14) Uani 1 1 d . U . . .
H58A H 0.621091 0.897957 0.491346 0.082 Uiso 1 1 calc R U . . .
H58B H 0.709369 0.912653 0.474235 0.082 Uiso 1 1 calc R U . . .
C60 C 1.0839(6) 0.7382(6) 0.5622(4) 0.0793(15) Uani 1 1 d . U . . .
H60 H 1.090526 0.682414 0.569983 0.095 Uiso 1 1 calc R U . . .
C62 C 0.7227(6) 0.3149(5) -0.1756(3) 0.0781(16) Uani 1 1 d . U . . .
H62A H 0.701901 0.270210 -0.175909 0.094 Uiso 1 1 calc R U . . .
H62B H 0.775525 0.291665 -0.161027 0.094 Uiso 1 1 calc R U . . .
C64 C 0.7268(5) 0.6614(5) 0.6007(3) 0.0686(15) Uani 1 1 d . U . . .
H64A H 0.667425 0.669458 0.599246 0.082 Uiso 1 1 calc R U . . .
H64B H 0.726697 0.709856 0.614502 0.082 Uiso 1 1 calc R U . . .
C66 C 0.5023(5) 0.2549(5) 0.6942(3) 0.0682(15) Uani 1 1 d . U . . .
H66A H 0.460053 0.246915 0.678130 0.082 Uiso 1 1 calc R U . . .
H66B H 0.485062 0.314188 0.697503 0.082 Uiso 1 1 calc R U . . .
C68 C 0.2818(7) 0.1111(7) 0.2642(4) 0.0984(18) Uani 1 1 d . U . . .
H68 H 0.275458 0.098144 0.301115 0.118 Uiso 1 1 calc R U . . .
C70 C 0.7023(6) 0.2965(6) -0.0588(3) 0.0770(14) Uani 1 1 d . U . . .
H70A H 0.739762 0.325665 -0.056049 0.092 Uiso 1 1 calc R U . . .
H70B H 0.737285 0.242363 -0.071461 0.092 Uiso 1 1 calc R U . . .
C72 C 0.6452(6) 0.2882(6) -0.0075(3) 0.0772(14) Uani 1 1 d . U . . .
H72A H 0.659889 0.230304 0.005591 0.093 Uiso 1 1 calc R U . . .
H72B H 0.650778 0.319968 0.017443 0.093 Uiso 1 1 calc R U . . .
C74 C 0.4779(6) 0.3344(6) 0.0670(3) 0.0794(16) Uani 1 1 d . U . . .
H74A H 0.477909 0.390313 0.066517 0.095 Uiso 1 1 calc R U . . .
H74B H 0.529293 0.295566 0.079831 0.095 Uiso 1 1 calc R U . . .
C76 C 0.9713(6) 0.1845(6) -0.0447(4) 0.0863(17) Uani 1 1 d . U . . .
H76 H 0.936272 0.160263 -0.057208 0.104 Uiso 1 1 calc R U . . .
C78 C 0.6847(6) 0.4533(5) -0.1437(3) 0.0765(16) Uani 1 1 d . U . . .
H78A H 0.736246 0.434902 -0.128039 0.092 Uiso 1 1 calc R U . . .
H78B H 0.639415 0.495902 -0.123798 0.092 Uiso 1 1 calc R U . . .
C80 C 1.1788(6) 0.7025(6) 0.4426(3) 0.0792(17) Uani 1 1 d . U . . .
H80A H 1.222100 0.669368 0.463596 0.095 Uiso 1 1 calc R U . . .
H80B H 1.188485 0.753988 0.430544 0.095 Uiso 1 1 calc R U . . .
C82 C 0.5683(6) 0.3368(6) 0.3073(4) 0.0818(15) Uani 1 1 d . U . . .
H82A H 0.568734 0.331355 0.343624 0.098 Uiso 1 1 calc R U . . .
H82B H 0.593149 0.281102 0.295498 0.098 Uiso 1 1 calc R U . . .
C84 C 1.0609(6) 0.7731(6) 0.6511(3) 0.0774(16) Uani 1 1 d . U . . .
H84 H 1.010192 0.820126 0.664315 0.093 Uiso 1 1 calc R U . . .
C86 C 0.5887(5) 0.2240(5) 0.6621(3) 0.0654(15) Uani 1 1 d . U . . .
H86 H 0.603824 0.164301 0.659451 0.078 Uiso 1 1 calc R U . . .
C88 C 0.8723(5) 0.6376(6) 0.5473(4) 0.0773(15) Uani 1 1 d . U . . .
H88A H 0.878370 0.685638 0.558102 0.093 Uiso 1 1 calc R U . . .
H88B H 0.904043 0.627673 0.513221 0.093 Uiso 1 1 calc R U . . .
C90 C 0.6439(6) 0.5584(6) 0.2189(3) 0.0768(15) Uani 1 1 d . U . . .
H90A H 0.590502 0.602986 0.212506 0.092 Uiso 1 1 calc R U . . .
H90B H 0.657940 0.515262 0.195960 0.092 Uiso 1 1 calc R U . . .
C92 C 0.6818(6) 0.1602(6) 0.4076(3) 0.0763(17) Uani 1 1 d . U . . .
H92A H 0.676095 0.206782 0.382193 0.092 Uiso 1 1 calc R U . . .
H92B H 0.737420 0.116696 0.398197 0.092 Uiso 1 1 calc R U . . .
C94 C 0.3983(6) 0.2227(6) 0.0473(3) 0.0796(17) Uani 1 1 d . U . . .
H94A H 0.346936 0.259821 0.033662 0.095 Uiso 1 1 calc R U . . .
H94B H 0.400376 0.166049 0.048071 0.095 Uiso 1 1 calc R U . . .
C96 C 0.7481(6) 0.8874(6) 0.3672(3) 0.0737(15) Uani 1 1 d . U . . .
H96A H 0.808993 0.857089 0.368484 0.088 Uiso 1 1 calc R U . . .
H96B H 0.729229 0.936984 0.385493 0.088 Uiso 1 1 calc R U . . .
C98 C 0.7693(6) 0.4246(6) -0.2307(4) 0.0832(18) Uani 1 1 d . U . . .
H98A H 0.823983 0.405604 -0.218356 0.100 Uiso 1 1 calc R U . . .
H98B H 0.777509 0.448540 -0.265330 0.100 Uiso 1 1 calc R U . . .
C100 C 0.5237(5) 0.1881(5) 0.4267(3) 0.0704(15) Uani 1 1 d . U . . .
H10C H 0.481357 0.162293 0.428932 0.084 Uiso 1 1 calc R U . . .
H10D H 0.509351 0.236711 0.402620 0.084 Uiso 1 1 calc R U . . .
C102 C 0.3923(7) 0.2433(6) 0.1003(4) 0.0908(16) Uani 1 1 d . U . . .
H10A H 0.438185 0.200309 0.115981 0.109 Uiso 1 1 calc R U . . .
H10B H 0.337615 0.243391 0.119958 0.109 Uiso 1 1 calc R U . . .
C104 C 0.7170(6) 0.5911(6) 0.2128(3) 0.0803(16) Uani 1 1 d . U . . .
H10G H 0.765040 0.562318 0.187570 0.096 Uiso 1 1 calc R U . . .
H10H H 0.697372 0.650577 0.203262 0.096 Uiso 1 1 calc R U . . .
C13 C 0.6575(6) 0.1855(6) 0.7398(3) 0.0784(18) Uani 1 1 d . U . . .
H13A H 0.673567 0.126542 0.736116 0.094 Uiso 1 1 calc R U . . .
H13B H 0.700548 0.191691 0.756079 0.094 Uiso 1 1 calc R U . . .
C53 C 0.7422(6) 0.3503(6) -0.2304(3) 0.0822(18) Uani 1 1 d . U . . .
H53A H 0.788160 0.307299 -0.249636 0.099 Uiso 1 1 calc R U . . .
H53B H 0.691187 0.367717 -0.246447 0.099 Uiso 1 1 calc R U . . .
C27 C 0.6115(6) 0.1278(6) 0.4084(3) 0.0789(17) Uani 1 1 d . U . . .
H27A H 0.613145 0.114546 0.374432 0.095 Uiso 1 1 calc R U . . .
H27B H 0.622225 0.076559 0.430320 0.095 Uiso 1 1 calc R U . . .
C55 C 0.7033(6) 0.4904(5) -0.1984(3) 0.0785(17) Uani 1 1 d . U . . .
H55A H 0.650294 0.513954 -0.212799 0.094 Uiso 1 1 calc R U . . .
H55B H 0.724241 0.534912 -0.197835 0.094 Uiso 1 1 calc R U . . .
C7 C 0.9271(7) 0.2133(6) 0.0962(4) 0.0918(17) Uani 1 1 d . U . . .
H7A H 0.969179 0.174705 0.116422 0.110 Uiso 1 1 calc R U . . .
H7B H 0.894436 0.263449 0.113882 0.110 Uiso 1 1 calc R U . . .
C57 C 0.8583(6) 0.5686(6) 0.6361(4) 0.0828(18) Uani 1 1 d . U . . .
H57A H 0.861929 0.615158 0.650227 0.099 Uiso 1 1 calc R U . . .
H57B H 0.882696 0.518532 0.657602 0.099 Uiso 1 1 calc R U . . .
C29 C 0.7340(6) 0.9125(6) 0.3113(3) 0.0803(16) Uani 1 1 d . U . . .
H29A H 0.763382 0.950542 0.296305 0.096 Uiso 1 1 calc R U . . .
H29B H 0.759054 0.863168 0.292243 0.096 Uiso 1 1 calc R U . . .
C59 C 1.0703(6) 0.8592(7) 0.5165(4) 0.0889(17) Uani 1 1 d . U . . .
H59 H 1.068914 0.897634 0.488454 0.107 Uiso 1 1 calc R U . . .
C15 C 1.0276(6) 0.7039(6) 0.4051(4) 0.0857(16) Uani 1 1 d . U . . .
H15A H 0.987969 0.739736 0.382640 0.103 Uiso 1 1 calc R U . . .
H15B H 1.011306 0.655877 0.417145 0.103 Uiso 1 1 calc R U . . .
C61 C 1.0405(6) 0.6956(6) 0.6675(4) 0.0852(17) Uani 1 1 d . U . . .
H61A H 1.090456 0.646834 0.657140 0.102 Uiso 1 1 calc R U . . .
H61B H 0.993150 0.697597 0.651636 0.102 Uiso 1 1 calc R U . . .
C63 C 0.8057(7) 0.1497(6) 0.1225(4) 0.0916(18) Uani 1 1 d . U . . .
H63 H 0.791706 0.109751 0.107164 0.110 Uiso 1 1 calc R U . . .
C2 C 0.9085(6) 0.5593(6) 0.5844(4) 0.0860(18) Uani 1 1 d . U . . .
H2A H 0.907562 0.510695 0.571214 0.103 Uiso 1 1 calc R U . . .
H2B H 0.968131 0.549975 0.585913 0.103 Uiso 1 1 calc R U . . .
C65 C 0.7246(6) 0.2210(6) 0.1336(4) 0.0940(17) Uani 1 1 d . U . . .
H65A H 0.701238 0.243392 0.102283 0.113 Uiso 1 1 calc R U . . .
H65B H 0.736994 0.264391 0.145709 0.113 Uiso 1 1 calc R U . . .
C33 C 0.9701(7) 0.2332(6) 0.0432(4) 0.0895(16) Uani 1 1 d . U . . .
H33A H 0.949812 0.292854 0.034190 0.107 Uiso 1 1 calc R U . . .
H33B H 1.032498 0.212071 0.040789 0.107 Uiso 1 1 calc R U . . .
C67 C 1.1172(6) 0.7550(7) 0.7339(4) 0.093(2) Uani 1 1 d . U . . .
H67 H 1.119410 0.788843 0.756898 0.112 Uiso 1 1 calc R U . . .
C17 C 0.5051(6) 0.2082(6) 0.7465(3) 0.0766(17) Uani 1 1 d . U . . .
H17A H 0.516487 0.149905 0.743340 0.092 Uiso 1 1 calc R U . . .
H17B H 0.449317 0.231077 0.767732 0.092 Uiso 1 1 calc R U . . .
C69 C 0.5752(6) 0.2148(6) 0.7719(4) 0.085(2) Uani 1 1 d . U . . .
H69A H 0.560860 0.272458 0.778265 0.102 Uiso 1 1 calc R U . . .
H69B H 0.577883 0.181842 0.804207 0.102 Uiso 1 1 calc R U . . .
C35 C 1.0640(6) 0.1263(6) -0.0540(4) 0.0934(19) Uani 1 1 d . U . . .
H35A H 1.069712 0.071753 -0.036921 0.112 Uiso 1 1 calc R U . . .
H35B H 1.100026 0.147639 -0.040615 0.112 Uiso 1 1 calc R U . . .
C71 C 0.6549(7) 0.1991(7) 0.1736(4) 0.0967(16) Uani 1 1 d . U . . .
H71A H 0.609298 0.250245 0.184910 0.116 Uiso 1 1 calc R U . . .
H71B H 0.629684 0.169067 0.158028 0.116 Uiso 1 1 calc R U . . .
C9 C 0.2597(7) 0.1999(7) 0.2547(4) 0.1013(18) Uani 1 1 d . U . . .
H9A H 0.200737 0.228000 0.270749 0.122 Uiso 1 1 calc R U . . .
H9B H 0.262605 0.214402 0.218407 0.122 Uiso 1 1 calc R U . . .
C73 C 0.3990(7) 0.3279(6) 0.1021(4) 0.0898(17) Uani 1 1 d . U . . .
H73A H 0.347732 0.372030 0.092259 0.108 Uiso 1 1 calc R U . . .
H73B H 0.402266 0.335090 0.136576 0.108 Uiso 1 1 calc R U . . .
C37 C 0.6931(7) 0.1460(7) 0.2192(4) 0.1028(19) Uani 1 1 d . U . . .
H37A H 0.698093 0.182715 0.241305 0.123 Uiso 1 1 calc R U . . .
H37B H 0.652450 0.121165 0.237971 0.123 Uiso 1 1 calc R U . . .
C75 C 0.9576(7) 0.2694(7) -0.0718(4) 0.0994(19) Uani 1 1 d . U . . .
H75A H 0.992112 0.294753 -0.060414 0.119 Uiso 1 1 calc R U . . .
H75B H 0.897270 0.305193 -0.064426 0.119 Uiso 1 1 calc R U . . .
C19 C 0.2219(8) 0.0836(7) 0.1902(4) 0.1042(17) Uani 1 1 d . U . . .
H19A H 0.275619 0.047541 0.171857 0.125 Uiso 1 1 calc R U . . .
H19B H 0.208269 0.140127 0.174533 0.125 Uiso 1 1 calc R U . . .
C77 C 0.8431(7) 0.1038(7) 0.1705(4) 0.0982(19) Uani 1 1 d . U . . .
H77A H 0.893189 0.054417 0.161300 0.118 Uiso 1 1 calc R U . . .
H77B H 0.861881 0.139841 0.185699 0.118 Uiso 1 1 calc R U . . .
C39 C 1.0198(6) 0.7504(6) 0.4493(4) 0.0882(16) Uani 1 1 d . U . . .
H39 H 0.970477 0.795867 0.459347 0.106 Uiso 1 1 calc R U . . .
C79 C 1.0929(7) 0.1193(7) -0.1115(4) 0.103(2) Uani 1 1 d . U . . .
H79A H 1.153679 0.084668 -0.118006 0.123 Uiso 1 1 calc R U . . .
H79B H 1.060735 0.092278 -0.123705 0.123 Uiso 1 1 calc R U . . .
C5 C 1.0154(6) 0.6904(6) 0.7252(4) 0.099(2) Uani 1 1 d . U . . .
H5A H 1.000270 0.641566 0.736843 0.119 Uiso 1 1 calc R U . . .
H5B H 0.966225 0.739618 0.735846 0.119 Uiso 1 1 calc R U . . .
C81 C 0.4097(7) 0.1874(7) 0.2581(4) 0.1058(18) Uani 1 1 d . U . . .
H81A H 0.443804 0.202676 0.276986 0.127 Uiso 1 1 calc R U . . .
H81B H 0.424417 0.203253 0.222386 0.127 Uiso 1 1 calc R U . . .
C41 C 1.0895(6) 0.7223(7) 0.4741(4) 0.0944(18) Uani 1 1 d . U . . .
H41 H 1.089754 0.668449 0.491271 0.113 Uiso 1 1 calc R U . . .
C83 C 0.3202(7) 0.2315(7) 0.2748(4) 0.1069(19) Uani 1 1 d . U . . .
H83A H 0.306459 0.290201 0.263833 0.128 Uiso 1 1 calc R U . . .
H83B H 0.309057 0.226620 0.311617 0.128 Uiso 1 1 calc R U . . .
C21 C 1.0962(7) 0.6843(7) 0.7477(4) 0.103(2) Uani 1 1 d . U . . .
H21 H 1.126480 0.638677 0.767929 0.123 Uiso 1 1 calc R U . . .
C85 C 1.1877(7) 0.6545(7) 0.3973(4) 0.099(2) Uani 1 1 d . U . . .
H85 H 1.239501 0.612730 0.385721 0.119 Uiso 1 1 calc R U . . .
C43 C 0.1488(8) 0.0526(8) 0.1916(4) 0.1091(19) Uani 1 1 d . U . . .
H43A H 0.096433 0.098009 0.184300 0.131 Uiso 1 1 calc R U . . .
H43B H 0.164696 0.010411 0.167716 0.131 Uiso 1 1 calc R U . . .
C11 C 1.1190(7) 0.6747(7) 0.3754(4) 0.106(2) Uani 1 1 d . U . . .
H11 H 1.126577 0.670971 0.340581 0.127 Uiso 1 1 calc R U . . .
C89 C 0.7778(7) 0.0789(7) 0.2084(4) 0.106(2) Uani 1 1 d . U . . .
H89A H 0.769765 0.033228 0.196013 0.127 Uiso 1 1 calc R U . . .
H89B H 0.800798 0.058347 0.239941 0.127 Uiso 1 1 calc R U . . .
C45 C 1.0789(7) 0.2034(7) -0.1402(5) 0.112(2) Uani 1 1 d . U . . .
H45A H 1.095531 0.196758 -0.176354 0.135 Uiso 1 1 calc R U . . .
H45B H 1.114627 0.228892 -0.130198 0.135 Uiso 1 1 calc R U . . .
C91 C 0.9841(7) 0.2594(7) -0.1288(4) 0.1066(19) Uani 1 1 d . U . . .
H91A H 0.948627 0.235073 -0.140080 0.128 Uiso 1 1 calc R U . . .
H91B H 0.975220 0.313692 -0.147036 0.128 Uiso 1 1 calc R U . . .
C23 C 0.3767(8) 0.0622(7) 0.2414(5) 0.113(2) Uani 1 1 d . U . . .
H23A H 0.385728 0.071697 0.204641 0.136 Uiso 1 1 calc R U . . .
H23B H 0.391860 0.002771 0.250370 0.136 Uiso 1 1 calc R U . . .
C93 C 0.4307(8) 0.0973(8) 0.2652(5) 0.118(2) Uani 1 1 d . U . . .
H93A H 0.424246 0.081621 0.301415 0.141 Uiso 1 1 calc R U . . .
H93B H 0.491078 0.070193 0.251232 0.141 Uiso 1 1 calc R U . . .
C49 C 0.0877(7) -0.0333(7) 0.2628(4) 0.1117(18) Uani 1 1 d D U . . .
C99 C 0.0966(7) -0.0976(6) 0.2293(4) 0.1048(18) Uani 1 1 d D U . . .
H99A H 0.082487 -0.069904 0.196535 0.126 Uiso 1 1 calc R U . . .
H99B H 0.156657 -0.134650 0.223867 0.126 Uiso 1 1 calc R U . . .
C25 C 0.0426(7) -0.1488(7) 0.2480(4) 0.117(2) Uani 1 1 d D U . . .
H25A H 0.023884 -0.158730 0.218596 0.140 Uiso 1 1 calc R U . . .
H25B H 0.080218 -0.202514 0.260868 0.140 Uiso 1 1 calc R U . . .
C101 C -0.0315(7) -0.1218(7) 0.2854(4) 0.119(2) Uani 1 1 d D U . . .
H10I H -0.032594 -0.170042 0.308285 0.143 Uiso 1 1 calc R U . . .
H10J H -0.081600 -0.104081 0.268513 0.143 Uiso 1 1 calc R U . . .
C51 C -0.0433(7) -0.0547(7) 0.3168(4) 0.110(2) Uani 1 1 d D U . . .
H51A H -0.032444 -0.079727 0.350492 0.132 Uiso 1 1 calc R U . . .
H51B H -0.103454 -0.017934 0.319973 0.132 Uiso 1 1 calc R U . . .
C103 C 0.0107(7) -0.0024(7) 0.2992(4) 0.1130(19) Uani 1 1 d D U . . .
H10K H -0.025794 0.050710 0.284917 0.136 Uiso 1 1 calc R U . . .
H10L H 0.027252 0.008834 0.329012 0.136 Uiso 1 1 calc R U . . .
C1 C 0.8743(5) 0.6791(6) 0.3054(4) 0.0961(15) Uani 1 1 d D U . . .
H1A H 0.867613 0.736726 0.306690 0.115 Uiso 1 1 calc R U . . .
H1B H 0.869157 0.653849 0.339887 0.115 Uiso 1 1 calc R U . . .
C4 C 0.9598(6) 0.6327(6) 0.2758(4) 0.1024(19) Uani 1 1 d D U . . .
H4A H 1.006122 0.637732 0.289499 0.123 Uiso 1 1 calc R U . . .
H4B H 0.962988 0.654255 0.240455 0.123 Uiso 1 1 calc R U . . .
C1A C 0.9668(6) 0.5424(6) 0.2806(4) 0.110(2) Uani 1 1 d D U . . .
H1AA H 0.957051 0.523045 0.316123 0.132 Uiso 1 1 calc R U . . .
H1AB H 1.023876 0.507284 0.265344 0.132 Uiso 1 1 calc R U . . .
C1B C 0.8970(5) 0.5381(6) 0.2527(4) 0.1063(18) Uani 1 1 d D U . . .
H1BA H 0.903167 0.562709 0.218142 0.128 Uiso 1 1 calc R U . . .
H1BB H 0.903372 0.480493 0.251596 0.128 Uiso 1 1 calc DR U . . .
C1C C 0.8113(5) 0.5848(5) 0.2811(4) 0.0866(16) Uani 1 1 d D U . . .
C1D C 0.8034(6) 0.6742(5) 0.2773(4) 0.0944(15) Uani 1 1 d D U . . .
H1DA H 0.746235 0.708320 0.293014 0.113 Uiso 1 1 calc R U . . .
H1DB H 0.812226 0.694523 0.241904 0.113 Uiso 1 1 calc R U . . .

loop_
_atom_site_aniso_label
_atom_site_aniso_U_11
_atom_site_aniso_U_22
_atom_site_aniso_U_33
_atom_site_aniso_U_23
_atom_site_aniso_U_13
_atom_site_aniso_U_12
Mn1 0.0462(6) 0.0455(6) 0.0499(6) -0.0054(5) -0.0070(5) -0.0140(5)
Mn4 0.0454(6) 0.0450(6) 0.0528(6) -0.0058(5) -0.0065(5) -0.0082(5)
Mn2 0.0906(9) 0.0671(8) 0.0565(7) -0.0074(6) -0.0067(6) -0.0456(7)
Mn3 0.1149(12) 0.0585(8) 0.1083(12) -0.0218(8) -0.0592(10) -0.0103(8)
Cl1 0.0532(11) 0.0469(10) 0.0657(11) 0.0027(8) -0.0130(8) -0.0131(8)
Cl4 0.0519(11) 0.0549(11) 0.0717(12) 0.0072(9) -0.0174(9) -0.0104(9)
Cl6 0.0904(14) 0.0548(11) 0.0537(11) -0.0081(9) -0.0064(10) -0.0317(10)
Cl8 0.0724(13) 0.0640(12) 0.0530(11) -0.0048(9) -0.0022(9) -0.0170(10)
Cl10 0.0805(14) 0.0766(13) 0.0530(11) -0.0133(9) -0.0024(9) -0.0356(11)
Cl12 0.0679(13) 0.0801(14) 0.0601(12) -0.0138(10) -0.0099(9) -0.0316(11)
Cl14 0.1048(17) 0.0644(13) 0.0584(12) -0.0076(9) -0.0094(11) -0.0403(12)
Cl16 0.0440(11) 0.0554(12) 0.1172(18) -0.0151(11) -0.0020(11) -0.0075(9)
Cl2 0.0444(12) 0.0910(16) 0.122(2) -0.0174(14) -0.0114(12) -0.0156(11)
Cl9 0.118(2) 0.0588(13) 0.1110(19) 0.0031(12) -0.0596(16) -0.0271(13)
Cl5 0.102(2) 0.0943(18) 0.116(2) -0.0209(16) 0.0329(16) -0.0473(16)
Cl11 0.134(2) 0.0711(16) 0.141(2) 0.0069(15) -0.078(2) -0.0353(16)
Cl3 0.193(3) 0.0845(18) 0.105(2) -0.0016(15) -0.045(2) -0.086(2)
Cl13 0.223(4) 0.105(2) 0.102(2) 0.0387(17) -0.090(2) -0.082(2)
Cl7 0.153(3) 0.084(2) 0.282(5) -0.036(3) -0.151(4) 0.024(2)
Cl15 0.301(7) 0.238(5) 0.151(4) -0.111(4) 0.001(4) -0.138(5)
N31 0.075(3) 0.066(2) 0.065(2) 0.000(2) -0.018(2) -0.028(2)
N1 0.066(2) 0.066(2) 0.064(2) -0.001(2) -0.019(2) -0.0312(19)
N63 0.061(2) 0.086(3) 0.065(3) -0.010(2) -0.010(2) -0.026(2)
N78 0.071(2) 0.076(3) 0.066(2) -0.004(2) -0.016(2) -0.032(2)
N4 0.069(2) 0.059(2) 0.064(2) -0.003(2) -0.021(2) -0.028(2)
N96 0.067(2) 0.060(2) 0.063(2) -0.009(2) -0.016(2) -0.023(2)
N28 0.077(3) 0.070(2) 0.067(2) -0.001(2) -0.018(2) -0.030(2)
N94 0.064(2) 0.058(2) 0.061(2) -0.006(2) -0.012(2) -0.021(2)
N80 0.073(2) 0.081(3) 0.073(3) -0.008(2) -0.023(2) -0.036(2)
N111 0.115(3) 0.095(3) 0.080(3) -0.020(3) 0.004(3) -0.053(3)
N131 0.082(3) 0.082(3) 0.090(3) -0.004(2) -0.014(2) -0.039(2)
N128 0.084(3) 0.084(3) 0.087(3) -0.001(2) -0.014(2) -0.037(2)
C44 0.066(2) 0.067(2) 0.069(2) -0.003(2) -0.020(2) -0.032(2)
C6 0.077(3) 0.068(3) 0.066(3) -0.004(2) -0.016(2) -0.030(2)
C8 0.062(3) 0.058(3) 0.061(3) -0.002(2) -0.010(2) -0.023(2)
N38 0.073(2) 0.076(3) 0.073(3) 0.003(2) -0.016(2) -0.032(2)
C10 0.068(3) 0.072(3) 0.067(3) -0.005(2) -0.016(2) -0.031(2)
C12 0.079(3) 0.067(3) 0.065(3) -0.003(2) -0.017(2) -0.029(2)
C14 0.066(3) 0.059(3) 0.069(3) -0.010(2) -0.011(2) -0.025(2)
C16 0.069(3) 0.068(3) 0.072(3) -0.005(3) -0.014(3) -0.029(2)
C18 0.080(3) 0.065(3) 0.063(3) -0.002(2) -0.016(3) -0.031(2)
N61 0.069(2) 0.102(3) 0.072(3) -0.016(2) -0.012(2) -0.018(2)
C20 0.074(3) 0.078(3) 0.074(3) -0.007(2) -0.018(2) -0.035(2)
C22 0.066(3) 0.069(3) 0.065(3) -0.005(3) -0.008(2) -0.016(2)
C24 0.086(3) 0.084(3) 0.089(3) -0.001(2) -0.015(2) -0.034(2)
C26 0.073(3) 0.074(3) 0.073(3) -0.003(3) -0.014(3) -0.025(3)
C28 0.067(2) 0.062(2) 0.063(2) -0.006(2) -0.015(2) -0.024(2)
N49 0.071(3) 0.071(3) 0.074(3) 0.006(2) -0.019(2) -0.026(2)
C30 0.063(3) 0.057(3) 0.068(3) -0.007(2) -0.009(2) -0.025(2)
C32 0.066(3) 0.069(3) 0.068(3) -0.010(3) -0.017(3) -0.017(3)
C34 0.067(3) 0.091(3) 0.075(3) -0.005(3) -0.008(3) -0.025(3)
C36 0.072(3) 0.078(3) 0.073(3) -0.001(3) -0.022(3) -0.032(3)
C38 0.068(3) 0.075(3) 0.071(3) 0.000(2) -0.019(2) -0.030(2)
C40 0.084(3) 0.073(3) 0.069(3) -0.012(3) -0.014(3) -0.034(3)
C42 0.071(3) 0.072(3) 0.073(3) 0.006(3) -0.023(3) -0.021(3)
C105 0.077(3) 0.076(3) 0.078(3) -0.002(2) -0.008(2) -0.027(2)
N113 0.120(3) 0.104(3) 0.091(3) -0.024(3) 0.013(3) -0.058(3)
C46 0.078(3) 0.077(3) 0.072(3) 0.003(3) -0.021(3) -0.029(3)
C48 0.067(3) 0.071(3) 0.068(3) -0.005(3) -0.009(2) -0.023(2)
C50 0.074(3) 0.066(3) 0.073(3) -0.001(2) -0.022(2) -0.026(2)
C52 0.116(3) 0.100(3) 0.090(3) -0.022(3) 0.008(3) -0.054(3)
C54 0.067(3) 0.097(3) 0.072(3) -0.011(3) -0.012(3) -0.022(3)
C56 0.085(3) 0.078(3) 0.081(3) -0.001(3) -0.009(3) -0.032(2)
C58 0.074(3) 0.067(3) 0.068(3) 0.000(2) -0.020(2) -0.028(2)
C60 0.067(2) 0.093(3) 0.075(2) -0.010(2) -0.014(2) -0.023(2)
C62 0.088(3) 0.070(3) 0.074(3) -0.003(3) -0.012(3) -0.027(3)
C64 0.071(3) 0.065(3) 0.067(3) 0.006(3) -0.019(3) -0.022(3)
C66 0.069(3) 0.067(3) 0.070(3) 0.000(3) -0.015(3) -0.026(3)
C68 0.111(3) 0.100(3) 0.087(3) -0.011(3) 0.003(3) -0.050(3)
C70 0.082(2) 0.077(2) 0.074(2) -0.002(2) -0.019(2) -0.029(2)
C72 0.082(2) 0.077(2) 0.076(2) 0.000(2) -0.018(2) -0.032(2)
C74 0.089(3) 0.076(3) 0.074(3) -0.011(3) -0.011(3) -0.029(3)
C76 0.085(3) 0.084(3) 0.091(3) -0.007(3) -0.013(3) -0.033(3)
C78 0.087(3) 0.070(3) 0.072(3) -0.001(3) -0.013(3) -0.029(3)
C80 0.066(3) 0.097(3) 0.074(3) -0.018(3) -0.011(3) -0.024(3)
C82 0.082(2) 0.076(2) 0.080(2) 0.000(2) -0.008(2) -0.025(2)
C84 0.066(3) 0.093(3) 0.068(3) -0.007(3) -0.012(3) -0.023(3)
C86 0.070(3) 0.065(3) 0.063(3) -0.007(2) -0.017(2) -0.022(2)
C88 0.069(2) 0.078(3) 0.081(3) 0.005(2) -0.015(2) -0.025(2)
C90 0.077(3) 0.084(3) 0.075(3) -0.002(3) -0.018(3) -0.033(2)
C92 0.072(3) 0.073(3) 0.067(3) -0.006(3) -0.003(3) -0.012(3)
C94 0.087(3) 0.076(3) 0.077(3) -0.008(3) -0.007(3) -0.034(3)
C96 0.071(3) 0.078(3) 0.074(3) 0.007(2) -0.017(2) -0.031(2)
C98 0.089(3) 0.080(3) 0.074(3) 0.003(3) -0.010(3) -0.027(3)
C100 0.071(3) 0.075(3) 0.069(3) -0.004(3) -0.013(3) -0.030(3)
C102 0.099(3) 0.088(3) 0.083(3) -0.007(3) -0.004(3) -0.036(2)
C104 0.078(3) 0.087(3) 0.081(3) -0.004(3) -0.018(3) -0.035(2)
C13 0.080(3) 0.077(3) 0.073(3) -0.009(3) -0.025(3) -0.014(3)
C53 0.091(3) 0.076(3) 0.071(3) -0.003(3) -0.010(3) -0.022(3)
C27 0.085(3) 0.073(3) 0.071(3) -0.010(3) -0.011(3) -0.020(3)
C55 0.090(3) 0.070(3) 0.074(3) 0.001(3) -0.012(3) -0.030(3)
C7 0.096(3) 0.087(3) 0.092(3) -0.007(3) -0.015(3) -0.032(3)
C57 0.074(3) 0.081(3) 0.083(3) 0.018(3) -0.028(3) -0.019(3)
C29 0.078(3) 0.083(3) 0.078(3) 0.008(3) -0.014(3) -0.033(3)
C59 0.072(3) 0.105(3) 0.075(3) -0.002(3) -0.010(3) -0.019(3)
C15 0.076(3) 0.096(3) 0.084(3) -0.011(3) -0.021(2) -0.024(2)
C61 0.071(3) 0.095(3) 0.080(3) 0.005(3) -0.018(3) -0.021(3)
C63 0.092(3) 0.089(3) 0.087(3) 0.001(3) -0.012(3) -0.029(3)
C2 0.070(3) 0.083(3) 0.094(3) 0.013(3) -0.017(3) -0.021(3)
C65 0.092(3) 0.088(3) 0.090(3) 0.004(3) -0.010(3) -0.027(3)
C33 0.090(3) 0.087(3) 0.095(3) -0.006(3) -0.014(3) -0.037(3)
C67 0.083(3) 0.107(4) 0.075(3) -0.008(3) -0.014(3) -0.019(3)
C17 0.078(3) 0.072(3) 0.073(3) 0.003(3) -0.014(3) -0.023(3)
C69 0.087(4) 0.082(4) 0.073(4) -0.001(3) -0.019(3) -0.017(3)
C35 0.089(3) 0.087(3) 0.098(3) -0.004(3) -0.011(3) -0.028(3)
C71 0.095(3) 0.094(3) 0.090(3) -0.001(2) -0.008(2) -0.027(2)
C9 0.114(3) 0.099(3) 0.092(3) -0.019(3) -0.003(3) -0.043(3)
C73 0.098(3) 0.085(3) 0.081(3) -0.011(3) -0.004(3) -0.030(3)
C37 0.101(3) 0.095(3) 0.092(3) 0.003(3) -0.001(3) -0.024(3)
C75 0.094(3) 0.093(3) 0.095(3) 0.001(3) -0.011(3) -0.021(3)
C19 0.122(3) 0.105(3) 0.092(3) -0.018(3) 0.004(3) -0.055(3)
C77 0.096(3) 0.091(3) 0.093(3) 0.004(3) -0.011(3) -0.025(3)
C39 0.073(3) 0.097(3) 0.086(3) -0.018(2) -0.016(2) -0.015(2)
C79 0.096(3) 0.094(3) 0.103(4) -0.005(3) -0.005(3) -0.024(3)
C5 0.082(3) 0.106(4) 0.085(3) 0.012(3) -0.007(3) -0.018(3)
C81 0.111(3) 0.104(3) 0.097(3) -0.009(3) -0.004(3) -0.039(3)
C41 0.078(3) 0.111(3) 0.081(3) -0.018(3) -0.013(3) -0.015(3)
C83 0.118(3) 0.103(3) 0.097(3) -0.019(3) -0.005(3) -0.040(3)
C21 0.087(4) 0.113(4) 0.081(4) 0.006(3) -0.017(3) -0.009(3)
C85 0.080(3) 0.118(4) 0.088(3) -0.024(3) -0.010(3) -0.019(3)
C43 0.124(3) 0.111(3) 0.098(3) -0.019(3) 0.008(3) -0.058(3)
C11 0.090(3) 0.116(4) 0.092(3) -0.027(3) -0.017(3) -0.008(3)
C89 0.104(3) 0.096(3) 0.094(3) 0.009(3) -0.006(3) -0.023(3)
C45 0.105(4) 0.102(4) 0.104(4) -0.002(4) -0.001(4) -0.018(3)
C91 0.102(3) 0.097(3) 0.096(3) 0.001(3) -0.007(3) -0.017(3)
C23 0.121(3) 0.105(3) 0.105(3) -0.010(3) 0.007(3) -0.043(3)
C93 0.117(3) 0.114(3) 0.104(3) -0.005(3) -0.002(3) -0.032(3)
C49 0.128(3) 0.111(3) 0.101(3) -0.030(3) 0.019(3) -0.058(3)
C99 0.121(3) 0.104(3) 0.096(3) -0.026(3) 0.013(3) -0.057(3)
C25 0.130(4) 0.114(4) 0.110(4) -0.026(3) 0.016(3) -0.060(3)
C101 0.126(4) 0.118(4) 0.115(4) -0.024(3) 0.015(4) -0.057(3)
C51 0.118(4) 0.114(4) 0.100(4) -0.023(3) 0.014(3) -0.055(3)
C103 0.125(3) 0.111(3) 0.101(3) -0.025(3) 0.016(3) -0.051(3)
C1 0.089(2) 0.097(2) 0.097(2) -0.008(2) -0.014(2) -0.028(2)
C4 0.089(3) 0.107(3) 0.105(3) -0.008(3) -0.014(3) -0.029(3)
C1A 0.096(3) 0.110(3) 0.114(3) -0.009(3) -0.023(3) -0.024(3)
C1B 0.096(3) 0.106(3) 0.108(3) -0.013(3) -0.018(3) -0.024(3)
C1C 0.083(3) 0.090(3) 0.091(3) -0.007(3) -0.017(3) -0.035(2)
C1D 0.085(2) 0.094(3) 0.100(3) -0.006(2) -0.017(2) -0.028(2)

loop_
_atom_type_symbol
_atom_type_description
_atom_type_scat_dispersion_real
_atom_type_scat_dispersion_imag
_atom_type_scat_source
C C 0.0033 0.0016 'International Tables Vol C Tables 4.2.6.8 and 6.1.1.4'
H H 0.0000 0.0000 'International Tables Vol C Tables 4.2.6.8 and 6.1.1.4'
Cl Cl 0.1484 0.1585 'International Tables Vol C Tables 4.2.6.8 and 6.1.1.4'
Mn Mn 0.3368 0.7283 'International Tables Vol C Tables 4.2.6.8 and 6.1.1.4'
N N 0.0061 0.0033 'International Tables Vol C Tables 4.2.6.8 and 6.1.1.4'

loop_
_geom_angle_atom_site_label_1
_geom_angle_atom_site_label_2
_geom_angle_atom_site_label_3
_geom_angle
_geom_angle_site_symmetry_1
_geom_angle_site_symmetry_3
_geom_angle_publ_flag
Cl6 Mn1 Cl1 106.88(8) . . ?
Cl10 Mn1 Cl1 108.31(8) . . ?
Cl10 Mn1 Cl6 116.45(8) . . ?
Cl10 Mn1 Cl2 111.33(9) . . ?
Cl2 Mn1 Cl1 106.12(9) . . ?
Cl2 Mn1 Cl6 107.20(9) . . ?
Cl4 Mn4 Cl16 109.24(8) . . ?
Cl8 Mn4 Cl4 110.44(8) . . ?
Cl8 Mn4 Cl14 113.08(8) . . ?
Cl8 Mn4 Cl16 110.46(9) . . ?
Cl14 Mn4 Cl4 105.43(8) . . ?
Cl14 Mn4 Cl16 108.01(9) . . ?
Cl12 Mn2 Cl3 112.18(10) . . ?
Cl5 Mn2 Cl12 110.51(10) . . ?
Cl5 Mn2 Cl3 107.96(12) . . ?
Cl5 Mn2 Cl13 111.51(13) . . ?
Cl13 Mn2 Cl12 106.37(12) . . ?
Cl13 Mn2 Cl3 108.33(11) . . ?
Cl9 Mn3 Cl11 104.08(11) . . ?
Cl7 Mn3 Cl9 105.29(11) . . ?
Cl7 Mn3 Cl11 111.21(17) . . ?
Cl15 Mn3 Cl9 111.12(17) . . ?
Cl15 Mn3 Cl11 114.78(16) . . ?
Cl15 Mn3 Cl7 109.8(2) . . ?
C12 N31 C18 126.1(7) . . ?
C12 N31 C70 109.4(7) . . ?
C18 N31 C70 124.6(7) . . ?
C44 N1 N38 125.9(7) . . ?
C44 N1 C58 109.2(7) . . ?
C58 N1 N38 124.3(6) . . ?
C34 N63 C84 120.7(7) . . ?
C60 N63 C34 111.1(8) . . ?
C60 N63 C84 126.4(8) . . ?
C20 N78 C10 123.9(7) . . ?
C20 N78 C90 109.5(7) . . ?
C90 N78 C10 126.2(6) . . ?
C44 N4 N49 124.8(6) . . ?
C44 N4 C50 109.2(7) . . ?
C50 N4 N49 124.3(6) . . ?
C14 N96 C86 126.9(6) . . ?
C28 N96 C14 108.7(7) . . ?
C28 N96 C86 123.8(7) . . ?
C6 N28 C72 123.5(7) . . ?
C12 N28 C6 126.2(7) . . ?
C12 N28 C72 110.1(7) . . ?
C8 N94 C30 125.3(6) . . ?
C28 N94 C8 125.5(7) . . ?
C28 N94 C30 109.2(6) . . ?
C20 N80 C104 110.9(7) . . ?
C20 N80 C1C 120.6(7) . . ?
C1C N80 C104 128.3(7) . . ?
C52 N111 C68 127.9(10) . . ?
C52 N111 C19 107.4(9) . . ?
C68 N111 C19 124.6(8) . . ?
C24 N131 C76 125.2(8) . . ?
C24 N131 C33 108.5(8) . . ?
C76 N131 C33 126.2(8) . . ?
C24 N128 C7 109.8(8) . . ?
C24 N128 C63 125.7(9) . . ?
C63 N128 C7 124.3(8) . . ?
N1 C44 N4 114.3(7) . . ?
N1 C44 H44 122.8 . . ?
N4 C44 H44 122.8 . . ?
N28 C6 H6 107.6 . . ?
N28 C6 C40 110.7(7) . . ?
N28 C6 C74 112.1(7) . . ?
C40 C6 H6 107.6 . . ?
C74 C6 H6 107.6 . . ?
C74 C6 C40 111.0(7) . . ?
N94 C8 H8 107.0 . . ?
N94 C8 C22 111.2(6) . . ?
N94 C8 C48 112.0(6) . . ?
C22 C8 H8 107.0 . . ?
C48 C8 H8 107.0 . . ?
C48 C8 C22 112.4(7) . . ?
N1 N38 C38 111.4(6) . . ?
N1 N38 C96 108.7(6) . . ?
C38 N38 C96 111.2(6) . . ?
N78 C10 H10 108.0 . . ?
N78 C10 C16 111.7(7) . . ?
N78 C10 C105 110.9(7) . . ?
C16 C10 H10 108.0 . . ?
C16 C10 C105 110.3(7) . . ?
C105 C10 H10 108.0 . . ?
N31 C12 H12 122.5 . . ?
N28 C12 N31 114.9(8) . . ?
N28 C12 H12 122.5 . . ?
N96 C14 H14A 110.9 . . ?
N96 C14 H14B 110.9 . . ?
N96 C14 C30 104.2(6) . . ?
H14A C14 H14B 108.9 . . ?
C30 C14 H14A 110.9 . . ?
C30 C14 H14B 110.9 . . ?
C10 C16 H16A 109.6 . . ?
C10 C16 H16B 109.6 . . ?
C10 C16 C26 110.1(7) . . ?
H16A C16 H16B 108.2 . . ?
C26 C16 H16A 109.6 . . ?
C26 C16 H16B 109.6 . . ?
N31 C18 H18 107.5 . . ?
N31 C18 C62 111.7(7) . . ?
N31 C18 C78 110.9(7) . . ?
C62 C18 H18 107.5 . . ?
C62 C18 C78 111.5(7) . . ?
C78 C18 H18 107.5 . . ?
C60 N61 C59 111.6(8) . . ?
C60 N61 C41 117.6(9) . . ?
C59 N61 C41 130.9(8) . . ?
N78 C20 H20 123.3 . . ?
N80 C20 N78 113.5(8) . . ?
N80 C20 H20 123.3 . . ?
C8 C22 H22A 109.5 . . ?
C8 C22 H22B 109.5 . . ?
C8 C22 C92 110.8(7) . . ?
H22A C22 H22B 108.1 . . ?
C92 C22 H22A 109.5 . . ?
C92 C22 H22B 109.5 . . ?
N131 C24 H24 122.2 . . ?
N128 C24 N131 115.6(10) . . ?
N128 C24 H24 122.2 . . ?
C16 C26 H26A 109.2 . . ?
C16 C26 H26B 109.2 . . ?
H26A C26 H26B 107.9 . . ?
C56 C26 C16 112.0(7) . . ?
C56 C26 H26A 109.2 . . ?
C56 C26 H26B 109.2 . . ?
N96 C28 N94 115.0(7) . . ?
N96 C28 H28 122.5 . . ?
N94 C28 H28 122.5 . . ?
N4 N49 C64 108.8(6) . . ?
N4 N49 C88 109.7(6) . . ?
C64 N49 C88 112.7(7) . . ?
N94 C30 C14 102.8(6) . . ?
N94 C30 H30A 111.2 . . ?
N94 C30 H30B 111.2 . . ?
C14 C30 H30A 111.2 . . ?
C14 C30 H30B 111.2 . . ?
H30A C30 H30B 109.1 . . ?
H32A C32 H32B 108.5 . . ?
C86 C32 H32A 110.2 . . ?
C86 C32 H32B 110.2 . . ?
C86 C32 C13 107.6(7) . . ?
C13 C32 H32A 110.2 . . ?
C13 C32 H32B 110.2 . . ?
N63 C34 H34A 111.7 . . ?
N63 C34 H34B 111.7 . . ?
N63 C34 C59 100.3(8) . . ?
H34A C34 H34B 109.5 . . ?
C59 C34 H34A 111.7 . . ?
C59 C34 H34B 111.7 . . ?
H36A C36 H36B 108.0 . . ?
C38 C36 H36A 109.4 . . ?
C38 C36 H36B 109.4 . . ?
C46 C36 H36A 109.4 . . ?
C46 C36 H36B 109.4 . . ?
C46 C36 C38 111.3(7) . . ?
N38 C38 C36 110.7(7) . . ?
N38 C38 H38A 109.5 . . ?
N38 C38 H38B 109.5 . . ?
C36 C38 H38A 109.5 . . ?
C36 C38 H38B 109.5 . . ?
H38A C38 H38B 108.1 . . ?
C6 C40 H40A 109.3 . . ?
C6 C40 H40B 109.3 . . ?
H40A C40 H40B 108.0 . . ?
C94 C40 C6 111.5(7) . . ?
C94 C40 H40A 109.3 . . ?
C94 C40 H40B 109.3 . . ?
H42A C42 H42B 108.2 . . ?
C64 C42 H42A 109.7 . . ?
C64 C42 H42B 109.7 . . ?
C57 C42 H42A 109.7 . . ?
C57 C42 H42B 109.7 . . ?
C57 C42 C64 109.8(7) . . ?
C10 C105 H10E 109.6 . . ?
C10 C105 H10F 109.6 . . ?
H10E C105 H10F 108.2 . . ?
C82 C105 C10 110.1(7) . . ?
C82 C105 H10E 109.6 . . ?
C82 C105 H10F 109.6 . . ?
C52 N113 C43 110.3(9) . . ?
C52 N113 C49 125.9(10) . . ?
C49 N113 C43 123.8(10) . . ?
C36 C46 H46A 109.4 . . ?
C36 C46 H46B 109.4 . . ?
C36 C46 C29 111.3(7) . . ?
H46A C46 H46B 108.0 . . ?
C29 C46 H46A 109.4 . . ?
C29 C46 H46B 109.4 . . ?
C8 C48 H48A 109.2 . . ?
C8 C48 H48B 109.2 . . ?
C8 C48 C100 112.0(7) . . ?
H48A C48 H48B 107.9 . . ?
C100 C48 H48A 109.2 . . ?
C100 C48 H48B 109.2 . . ?
N4 C50 H50A 111.2 . . ?
N4 C50 H50B 111.2 . . ?
N4 C50 C58 102.6(6) . . ?
H50A C50 H50B 109.2 . . ?
C58 C50 H50A 111.2 . . ?
C58 C50 H50B 111.2 . . ?
N111 C52 H52 122.0 . . ?
N113 C52 N111 115.9(11) . . ?
N113 C52 H52 122.0 . . ?
H54A C54 H54B 108.2 . . ?
C84 C54 H54A 109.7 . . ?
C84 C54 H54B 109.7 . . ?
C84 C54 C67 109.7(7) . . ?
C67 C54 H54A 109.7 . . ?
C67 C54 H54B 109.7 . . ?
C26 C56 H56A 109.7 . . ?
C26 C56 H56B 109.7 . . ?
C26 C56 C82 110.0(8) . . ?
H56A C56 H56B 108.2 . . ?
C82 C56 H56A 109.7 . . ?
C82 C56 H56B 109.7 . . ?
N1 C58 C50 102.6(6) . . ?
N1 C58 H58A 111.2 . . ?
N1 C58 H58B 111.2 . . ?
C50 C58 H58A 111.2 . . ?
C50 C58 H58B 111.2 . . ?
H58A C58 H58B 109.2 . . ?
N63 C60 H60 123.9 . . ?
N61 C60 N63 112.3(9) . . ?
N61 C60 H60 123.9 . . ?
C18 C62 H62A 109.3 . . ?
C18 C62 H62B 109.3 . . ?
C18 C62 C53 111.5(7) . . ?
H62A C62 H62B 108.0 . . ?
C53 C62 H62A 109.3 . . ?
C53 C62 H62B 109.3 . . ?
N49 C64 C42 111.0(7) . . ?
N49 C64 H64A 109.4 . . ?
N49 C64 H64B 109.4 . . ?
C42 C64 H64A 109.4 . . ?
C42 C64 H64B 109.4 . . ?
H64A C64 H64B 108.0 . . ?
H66A C66 H66B 108.2 . . ?
C86 C66 H66A 109.6 . . ?
C86 C66 H66B 109.6 . . ?
C86 C66 C17 110.1(7) . . ?
C17 C66 H66A 109.6 . . ?
C17 C66 H66B 109.6 . . ?
N111 C68 H68 107.8 . . ?
N111 C68 C23 107.8(9) . . ?
C9 C68 N111 113.4(10) . . ?
C9 C68 H68 107.8 . . ?
C9 C68 C23 111.9(9) . . ?
C23 C68 H68 107.8 . . ?
N31 C70 H70A 111.4 . . ?
N31 C70 H70B 111.4 . . ?
N31 C70 C72 102.0(7) . . ?
H70A C70 H70B 109.2 . . ?
C72 C70 H70A 111.4 . . ?
C72 C70 H70B 111.4 . . ?
N28 C72 C70 102.9(7) . . ?
N28 C72 H72A 111.2 . . ?
N28 C72 H72B 111.2 . . ?
C70 C72 H72A 111.2 . . ?
C70 C72 H72B 111.2 . . ?
H72A C72 H72B 109.1 . . ?
C6 C74 H74A 109.2 . . ?
C6 C74 H74B 109.2 . . ?
C6 C74 C73 112.0(8) . . ?
H74A C74 H74B 107.9 . . ?
C73 C74 H74A 109.2 . . ?
C73 C74 H74B 109.2 . . ?
N131 C76 H76 108.1 . . ?
N131 C76 C35 108.4(8) . . ?
N131 C76 C75 111.3(8) . . ?
C35 C76 H76 108.1 . . ?
C75 C76 H76 108.1 . . ?
C75 C76 C35 112.6(9) . . ?
C18 C78 H78A 109.5 . . ?
C18 C78 H78B 109.5 . . ?
C18 C78 C55 110.6(7) . . ?
H78A C78 H78B 108.1 . . ?
C55 C78 H78A 109.5 . . ?
C55 C78 H78B 109.5 . . ?
H80A C80 H80B 108.1 . . ?
C41 C80 H80A 109.5 . . ?
C41 C80 H80B 109.5 . . ?
C41 C80 C85 110.6(8) . . ?
C85 C80 H80A 109.5 . . ?
C85 C80 H80B 109.5 . . ?
C105 C82 C56 113.1(8) . . ?
C105 C82 H82A 109.0 . . ?
C105 C82 H82B 109.0 . . ?
C56 C82 H82A 109.0 . . ?
C56 C82 H82B 109.0 . . ?
H82A C82 H82B 107.8 . . ?
N63 C84 C54 111.4(7) . . ?
N63 C84 H84 107.0 . . ?
N63 C84 C61 112.8(8) . . ?
C54 C84 H84 107.0 . . ?
C61 C84 C54 111.2(8) . . ?
C61 C84 H84 107.0 . . ?
N96 C86 C32 110.8(7) . . ?
N96 C86 H86 107.3 . . ?
C32 C86 H86 107.3 . . ?
C66 C86 N96 111.8(7) . . ?
C66 C86 C32 112.0(7) . . ?
C66 C86 H86 107.3 . . ?
N49 C88 H88A 110.1 . . ?
N49 C88 H88B 110.1 . . ?
N49 C88 C2 107.8(7) . . ?
H88A C88 H88B 108.5 . . ?
C2 C88 H88A 110.1 . . ?
C2 C88 H88B 110.1 . . ?
N78 C90 H90A 111.0 . . ?
N78 C90 H90B 111.0 . . ?
N78 C90 C104 103.7(7) . . ?
H90A C90 H90B 109.0 . . ?
C104 C90 H90A 111.0 . . ?
C104 C90 H90B 111.0 . . ?
C22 C92 H92A 109.3 . . ?
C22 C92 H92B 109.3 . . ?
H92A C92 H92B 108.0 . . ?
C27 C92 C22 111.6(7) . . ?
C27 C92 H92A 109.3 . . ?
C27 C92 H92B 109.3 . . ?
C40 C94 H94A 109.2 . . ?
C40 C94 H94B 109.2 . . ?
H94A C94 H94B 107.9 . . ?
C102 C94 C40 112.0(8) . . ?
C102 C94 H94A 109.2 . . ?
C102 C94 H94B 109.2 . . ?
N38 C96 H96A 109.8 . . ?
N38 C96 H96B 109.8 . . ?
N38 C96 C29 109.3(7) . . ?
H96A C96 H96B 108.3 . . ?
C29 C96 H96A 109.8 . . ?
C29 C96 H96B 109.8 . . ?
H98A C98 H98B 107.9 . . ?
C53 C98 H98A 109.2 . . ?
C53 C98 H98B 109.2 . . ?
C55 C98 H98A 109.2 . . ?
C55 C98 H98B 109.2 . . ?
C55 C98 C53 111.9(8) . . ?
C48 C100 H10C 109.6 . . ?
C48 C100 H10D 109.6 . . ?
H10C C100 H10D 108.1 . . ?
C27 C100 C48 110.2(7) . . ?
C27 C100 H10C 109.6 . . ?
C27 C100 H10D 109.6 . . ?
C94 C102 H10A 109.0 . . ?
C94 C102 H10B 109.0 . . ?
C94 C102 C73 112.8(8) . . ?
H10A C102 H10B 107.8 . . ?
C73 C102 H10A 109.0 . . ?
C73 C102 H10B 109.0 . . ?
N80 C104 C90 102.4(7) . . ?
N80 C104 H10G 111.3 . . ?
N80 C104 H10H 111.3 . . ?
C90 C104 H10G 111.3 . . ?
C90 C104 H10H 111.3 . . ?
H10G C104 H10H 109.2 . . ?
C32 C13 H13A 109.0 . . ?
C32 C13 H13B 109.0 . . ?
H13A C13 H13B 107.8 . . ?
C69 C13 C32 113.1(7) . . ?
C69 C13 H13A 109.0 . . ?
C69 C13 H13B 109.0 . . ?
C62 C53 H53A 109.6 . . ?
C62 C53 H53B 109.6 . . ?
C98 C53 C62 110.3(8) . . ?
C98 C53 H53A 109.6 . . ?
C98 C53 H53B 109.6 . . ?
H53A C53 H53B 108.1 . . ?
C92 C27 H27A 108.9 . . ?
C92 C27 H27B 108.9 . . ?
C100 C27 C92 113.2(7) . . ?
C100 C27 H27A 108.9 . . ?
C100 C27 H27B 108.9 . . ?
H27A C27 H27B 107.8 . . ?
C78 C55 H55A 109.5 . . ?
C78 C55 H55B 109.5 . . ?
C98 C55 C78 110.6(7) . . ?
C98 C55 H55A 109.5 . . ?
C98 C55 H55B 109.5 . . ?
H55A C55 H55B 108.1 . . ?
N128 C7 H7A 111.5 . . ?
N128 C7 H7B 111.5 . . ?
N128 C7 C33 101.5(8) . . ?
H7A C7 H7B 109.3 . . ?
C33 C7 H7A 111.5 . . ?
C33 C7 H7B 111.5 . . ?
C42 C57 H57A 109.5 . . ?
C42 C57 H57B 109.5 . . ?
H57A C57 H57B 108.1 . . ?
C2 C57 C42 110.8(8) . . ?
C2 C57 H57A 109.5 . . ?
C2 C57 H57B 109.5 . . ?
C46 C29 C96 111.5(8) . . ?
C46 C29 H29A 109.3 . . ?
C46 C29 H29B 109.3 . . ?
C96 C29 H29A 109.3 . . ?
C96 C29 H29B 109.3 . . ?
H29A C29 H29B 108.0 . . ?
N61 C59 C34 104.4(8) . . ?
N61 C59 H59 127.8 . . ?
C34 C59 H59 127.8 . . ?
H15A C15 H15B 107.9 . . ?
C39 C15 H15A 109.2 . . ?
C39 C15 H15B 109.2 . . ?
C39 C15 C11 112.0(8) . . ?
C11 C15 H15A 109.2 . . ?
C11 C15 H15B 109.2 . . ?
C84 C61 H61A 110.0 . . ?
C84 C61 H61B 110.0 . . ?
C84 C61 C5 108.5(8) . . ?
H61A C61 H61B 108.4 . . ?
C5 C61 H61A 110.0 . . ?
C5 C61 H61B 110.0 . . ?
N128 C63 H63 106.5 . . ?
N128 C63 C77 112.4(9) . . ?
C65 C63 N128 111.4(8) . . ?
C65 C63 H63 106.5 . . ?
C65 C63 C77 113.0(9) . . ?
C77 C63 H63 106.5 . . ?
C88 C2 H2A 109.1 . . ?
C88 C2 H2B 109.1 . . ?
C57 C2 C88 112.4(8) . . ?
C57 C2 H2A 109.1 . . ?
C57 C2 H2B 109.1 . . ?
H2A C2 H2B 107.9 . . ?
C63 C65 H65A 108.8 . . ?
C63 C65 H65B 108.8 . . ?
C63 C65 C71 113.8(8) . . ?
H65A C65 H65B 107.7 . . ?
C71 C65 H65A 108.8 . . ?
C71 C65 H65B 108.8 . . ?
N131 C33 C7 103.4(8) . . ?
N131 C33 H33A 111.1 . . ?
N131 C33 H33B 111.1 . . ?
C7 C33 H33A 111.1 . . ?
C7 C33 H33B 111.1 . . ?
H33A C33 H33B 109.1 . . ?
C54 C67 H67 124.1 . . ?
C21 C67 C54 111.8(9) . . ?
C21 C67 H67 124.1 . . ?
C66 C17 H17A 109.4 . . ?
C66 C17 H17B 109.4 . . ?
C66 C17 C69 111.3(7) . . ?
H17A C17 H17B 108.0 . . ?
C69 C17 H17A 109.4 . . ?
C69 C17 H17B 109.4 . . ?
C13 C69 C17 110.3(8) . . ?
C13 C69 H69A 109.6 . . ?
C13 C69 H69B 109.6 . . ?
C17 C69 H69A 109.6 . . ?
C17 C69 H69B 109.6 . . ?
H69A C69 H69B 108.1 . . ?
C76 C35 H35A 110.0 . . ?
C76 C35 H35B 110.0 . . ?
C76 C35 C79 108.6(9) . . ?
H35A C35 H35B 108.4 . . ?
C79 C35 H35A 110.0 . . ?
C79 C35 H35B 110.0 . . ?
C65 C71 H71A 109.3 . . ?
C65 C71 H71B 109.3 . . ?
H71A C71 H71B 108.0 . . ?
C37 C71 C65 111.6(9) . . ?
C37 C71 H71A 109.3 . . ?
C37 C71 H71B 109.3 . . ?
C68 C9 H9A 109.1 . . ?
C68 C9 H9B 109.1 . . ?
C68 C9 C83 112.7(10) . . ?
H9A C9 H9B 107.8 . . ?
C83 C9 H9A 109.1 . . ?
C83 C9 H9B 109.1 . . ?
C74 C73 C102 110.8(8) . . ?
C74 C73 H73A 109.5 . . ?
C74 C73 H73B 109.5 . . ?
C102 C73 H73A 109.5 . . ?
C102 C73 H73B 109.5 . . ?
H73A C73 H73B 108.1 . . ?
C71 C37 H37A 108.1 . . ?
C71 C37 H37B 108.1 . . ?
H37A C37 H37B 107.3 . . ?
C89 C37 C71 116.6(9) . . ?
C89 C37 H37A 108.1 . . ?
C89 C37 H37B 108.1 . . ?
C76 C75 H75A 110.0 . . ?
C76 C75 H75B 110.0 . . ?
C76 C75 C91 108.4(9) . . ?
H75A C75 H75B 108.4 . . ?
C91 C75 H75A 110.0 . . ?
C91 C75 H75B 110.0 . . ?
N111 C19 H19A 111.2 . . ?
N111 C19 H19B 111.2 . . ?
N111 C19 C43 102.7(8) . . ?
H19A C19 H19B 109.1 . . ?
C43 C19 H19A 111.2 . . ?
C43 C19 H19B 111.2 . . ?
C63 C77 H77A 109.4 . . ?
C63 C77 H77B 109.4 . . ?
H77A C77 H77B 108.0 . . ?
C89 C77 C63 111.4(9) . . ?
C89 C77 H77A 109.4 . . ?
C89 C77 H77B 109.4 . . ?
C15 C39 H39 122.0 . . ?
C41 C39 C15 116.1(9) . . ?
C41 C39 H39 122.0 . . ?
C35 C79 H79A 109.2 . . ?
C35 C79 H79B 109.2 . . ?
H79A C79 H79B 107.9 . . ?
C45 C79 C35 112.1(9) . . ?
C45 C79 H79A 109.2 . . ?
C45 C79 H79B 109.2 . . ?
C61 C5 H5A 110.4 . . ?
C61 C5 H5B 110.4 . . ?
C61 C5 C21 106.7(8) . . ?
H5A C5 H5B 108.6 . . ?
C21 C5 H5A 110.4 . . ?
C21 C5 H5B 110.4 . . ?
H81A C81 H81B 108.0 . . ?
C83 C81 H81A 109.4 . . ?
C83 C81 H81B 109.4 . . ?
C83 C81 C93 111.1(10) . . ?
C93 C81 H81A 109.4 . . ?
C93 C81 H81B 109.4 . . ?
N61 C41 H41 104.5 . . ?
C80 C41 N61 109.0(8) . . ?
C80 C41 H41 104.5 . . ?
C39 C41 N61 114.6(8) . . ?
C39 C41 C80 118.2(9) . . ?
C39 C41 H41 104.5 . . ?
C9 C83 H83A 108.8 . . ?
C9 C83 H83B 108.8 . . ?
C81 C83 C9 113.7(10) . . ?
C81 C83 H83A 108.8 . . ?
C81 C83 H83B 108.8 . . ?
H83A C83 H83B 107.7 . . ?
C67 C21 C5 112.0(9) . . ?
C67 C21 H21 124.0 . . ?
C5 C21 H21 124.0 . . ?
C80 C85 H85 121.4 . . ?
C11 C85 C80 117.2(9) . . ?
C11 C85 H85 121.4 . . ?
N113 C43 C19 101.5(9) . . ?
N113 C43 H43A 111.5 . . ?
N113 C43 H43B 111.5 . . ?
C19 C43 H43A 111.5 . . ?
C19 C43 H43B 111.5 . . ?
H43A C43 H43B 109.3 . . ?
C15 C11 H11 118.8 . . ?
C85 C11 C15 122.3(10) . . ?
C85 C11 H11 118.8 . . ?
C37 C89 C77 114.8(9) . . ?
C37 C89 H89A 108.6 . . ?
C37 C89 H89B 108.6 . . ?
C77 C89 H89A 108.6 . . ?
C77 C89 H89B 108.6 . . ?
H89A C89 H89B 107.5 . . ?
C79 C45 H45A 109.7 . . ?
C79 C45 H45B 109.7 . . ?
C79 C45 C91 109.7(10) . . ?
H45A C45 H45B 108.2 . . ?
C91 C45 H45A 109.7 . . ?
C91 C45 H45B 109.7 . . ?
C75 C91 H91A 109.7 . . ?
C75 C91 H91B 109.7 . . ?
C45 C91 C75 109.8(9) . . ?
C45 C91 H91A 109.7 . . ?
C45 C91 H91B 109.7 . . ?
H91A C91 H91B 108.2 . . ?
C68 C23 H23A 110.9 . . ?
C68 C23 H23B 110.9 . . ?
C68 C23 C93 104.3(9) . . ?
H23A C23 H23B 108.9 . . ?
C93 C23 H23A 110.9 . . ?
C93 C23 H23B 110.9 . . ?
C81 C93 C23 116.8(11) . . ?
C81 C93 H93A 108.1 . . ?
C81 C93 H93B 108.1 . . ?
C23 C93 H93A 108.1 . . ?
C23 C93 H93B 108.1 . . ?
H93A C93 H93B 107.3 . . ?
N113 C49 C99 115.8(8) . . ?
C103 C49 N113 119.8(8) . . ?
C103 C49 C99 119.8(8) . . ?
C49 C99 H99A 108.3 . . ?
C49 C99 H99B 108.3 . . ?
H99A C99 H99B 107.4 . . ?
C25 C99 C49 115.9(8) . . ?
C25 C99 H99A 108.3 . . ?
C25 C99 H99B 108.3 . . ?
C99 C25 H25A 106.9 . . ?
C99 C25 H25B 106.9 . . ?
H25A C25 H25B 106.7 . . ?
C101 C25 C99 121.5(8) . . ?
C101 C25 H25A 106.9 . . ?
C101 C25 H25B 106.9 . . ?
C25 C101 H10I 107.4 . . ?
C25 C101 H10J 107.4 . . ?
C25 C101 C51 119.8(8) . . ?
H10I C101 H10J 106.9 . . ?
C51 C101 H10I 107.4 . . ?
C51 C101 H10J 107.4 . . ?
C101 C51 H51A 107.8 . . ?
C101 C51 H51B 107.8 . . ?
C101 C51 C103 117.9(8) . . ?
H51A C51 H51B 107.2 . . ?
C103 C51 H51A 107.8 . . ?
C103 C51 H51B 107.8 . . ?
C49 C103 C51 119.0(8) . . ?
C49 C103 H10K 107.6 . . ?
C49 C103 H10L 107.6 . . ?
C51 C103 H10K 107.6 . . ?
C51 C103 H10L 107.6 . . ?
H10K C103 H10L 107.0 . . ?
H1A C1 H1B 108.6 . . ?
C4 C1 H1A 110.4 . . ?
C4 C1 H1B 110.4 . . ?
C4 C1 C1D 106.7(8) . . ?
C1D C1 H1A 110.4 . . ?
C1D C1 H1B 110.4 . . ?
C1 C4 H4A 110.6 . . ?
C1 C4 H4B 110.6 . . ?
C1 C4 C1A 105.8(8) . . ?
H4A C4 H4B 108.7 . . ?
C1A C4 H4A 110.6 . . ?
C1A C4 H4B 110.6 . . ?
C4 C1A H1AA 110.2 . . ?
C4 C1A H1AB 110.2 . . ?
C4 C1A C1B 107.4(8) . . ?
H1AA C1A H1AB 108.5 . . ?
C1B C1A H1AA 110.2 . . ?
C1B C1A H1AB 110.2 . . ?
C1A C1B H1BA 110.2 . . ?
C1A C1B H1BB 110.2 . . ?
H1BA C1B H1BB 108.5 . . ?
C1C C1B C1A 107.7(8) . . ?
C1C C1B H1BA 110.2 . . ?
C1C C1B H1BB 110.2 . . ?
N80 C1C C1B 112.5(7) . . ?
N80 C1C C1D 114.0(7) . . ?
C1B C1C C1D 106.9(7) . . ?
C1 C1D H1DA 110.1 . . ?
C1 C1D H1DB 110.1 . . ?
C1C C1D C1 107.9(7) . . ?
C1C C1D H1DA 110.1 . . ?
C1C C1D H1DB 110.1 . . ?
H1DA C1D H1DB 108.4 . . ?

loop_
_geom_bond_atom_site_label_1
_geom_bond_atom_site_label_2
_geom_bond_distance
_geom_bond_site_symmetry_2
_geom_bond_publ_flag
Mn1 Cl1 2.388(2) . ?
Mn1 Cl6 2.371(2) . ?
Mn1 Cl10 2.349(2) . ?
Mn1 Cl2 2.355(2) . ?
Mn4 Cl4 2.373(2) . ?
Mn4 Cl8 2.361(2) . ?
Mn4 Cl14 2.365(2) . ?
Mn4 Cl16 2.375(2) . ?
Mn2 Cl12 2.365(2) . ?
Mn2 Cl5 2.347(3) . ?
Mn2 Cl3 2.381(3) . ?
Mn2 Cl13 2.364(3) . ?
Mn3 Cl9 2.376(3) . ?
Mn3 Cl11 2.382(4) . ?
Mn3 Cl7 2.375(3) . ?
Mn3 Cl15 2.332(4) . ?
N31 C12 1.313(10) . ?
N31 C18 1.463(10) . ?
N31 C70 1.489(11) . ?
N1 C44 1.296(10) . ?
N1 N38 1.494(9) . ?
N1 C58 1.477(10) . ?
N63 C34 1.461(11) . ?
N63 C60 1.313(11) . ?
N63 C84 1.461(11) . ?
N78 C10 1.474(10) . ?
N78 C20 1.315(10) . ?
N78 C90 1.471(10) . ?
N4 C44 1.312(10) . ?
N4 N49 1.494(9) . ?
N4 C50 1.468(9) . ?
N96 C14 1.470(10) . ?
N96 C28 1.292(9) . ?
N96 C86 1.499(10) . ?
N28 C6 1.468(10) . ?
N28 C12 1.286(10) . ?
N28 C72 1.480(11) . ?
N94 C8 1.468(9) . ?
N94 C28 1.305(10) . ?
N94 C30 1.473(9) . ?
N80 C20 1.299(10) . ?
N80 C104 1.470(11) . ?
N80 C1C 1.462(10) . ?
N111 C52 1.299(12) . ?
N111 C68 1.444(13) . ?
N111 C19 1.484(13) . ?
N131 C24 1.309(11) . ?
N131 C76 1.466(12) . ?
N131 C33 1.474(12) . ?
N128 C24 1.264(12) . ?
N128 C7 1.494(12) . ?
N128 C63 1.474(12) . ?
C44 H44 0.9300 . ?
C6 H6 0.9800 . ?
C6 C40 1.507(11) . ?
C6 C74 1.505(11) . ?
C8 H8 0.9800 . ?
C8 C22 1.511(11) . ?
C8 C48 1.487(11) . ?
N38 C38 1.502(10) . ?
N38 C96 1.522(10) . ?
C10 H10 0.9800 . ?
C10 C16 1.511(11) . ?
C10 C105 1.532(12) . ?
C12 H12 0.9300 . ?
C14 H14A 0.9700 . ?
C14 H14B 0.9700 . ?
C14 C30 1.502(11) . ?
C16 H16A 0.9700 . ?
C16 H16B 0.9700 . ?
C16 C26 1.518(11) . ?
C18 H18 0.9800 . ?
C18 C62 1.486(11) . ?
C18 C78 1.513(11) . ?
N61 C60 1.288(11) . ?
N61 C59 1.411(12) . ?
N61 C41 1.524(12) . ?
C20 H20 0.9300 . ?
C22 H22A 0.9700 . ?
C22 H22B 0.9700 . ?
C22 C92 1.518(11) . ?
C24 H24 0.9300 . ?
C26 H26A 0.9700 . ?
C26 H26B 0.9700 . ?
C26 C56 1.502(12) . ?
C28 H28 0.9300 . ?
N49 C64 1.495(10) . ?
N49 C88 1.518(10) . ?
C30 H30A 0.9700 . ?
C30 H30B 0.9700 . ?
C32 H32A 0.9700 . ?
C32 H32B 0.9700 . ?
C32 C86 1.516(11) . ?
C32 C13 1.565(11) . ?
C34 H34A 0.9700 . ?
C34 H34B 0.9700 . ?
C34 C59 1.542(13) . ?
C36 H36A 0.9700 . ?
C36 H36B 0.9700 . ?
C36 C38 1.521(11) . ?
C36 C46 1.487(11) . ?
C38 H38A 0.9700 . ?
C38 H38B 0.9700 . ?
C40 H40A 0.9700 . ?
C40 H40B 0.9700 . ?
C40 C94 1.504(12) . ?
C42 H42A 0.9700 . ?
C42 H42B 0.9700 . ?
C42 C64 1.527(11) . ?
C42 C57 1.507(12) . ?
C105 H10E 0.9700 . ?
C105 H10F 0.9700 . ?
C105 C82 1.507(12) . ?
N113 C52 1.257(13) . ?
N113 C43 1.461(13) . ?
N113 C49 1.437(12) . ?
C46 H46A 0.9700 . ?
C46 H46B 0.9700 . ?
C46 C29 1.511(12) . ?
C48 H48A 0.9700 . ?
C48 H48B 0.9700 . ?
C48 C100 1.508(11) . ?
C50 H50A 0.9700 . ?
C50 H50B 0.9700 . ?
C50 C58 1.521(11) . ?
C52 H52 0.9300 . ?
C54 H54A 0.9700 . ?
C54 H54B 0.9700 . ?
C54 C84 1.531(12) . ?
C54 C67 1.568(13) . ?
C56 H56A 0.9700 . ?
C56 H56B 0.9700 . ?
C56 C82 1.531(12) . ?
C58 H58A 0.9700 . ?
C58 H58B 0.9700 . ?
C60 H60 0.9300 . ?
C62 H62A 0.9700 . ?
C62 H62B 0.9700 . ?
C62 C53 1.536(12) . ?
C64 H64A 0.9700 . ?
C64 H64B 0.9700 . ?
C66 H66A 0.9700 . ?
C66 H66B 0.9700 . ?
C66 C86 1.485(11) . ?
C66 C17 1.522(11) . ?
C68 H68 0.9800 . ?
C68 C9 1.440(14) . ?
C68 C23 1.549(15) . ?
C70 H70A 0.9700 . ?
C70 H70B 0.9700 . ?
C70 C72 1.542(12) . ?
C72 H72A 0.9700 . ?
C72 H72B 0.9700 . ?
C74 H74A 0.9700 . ?
C74 H74B 0.9700 . ?
C74 C73 1.507(13) . ?
C76 H76 0.9800 . ?
C76 C35 1.503(13) . ?
C76 C75 1.502(13) . ?
C78 H78A 0.9700 . ?
C78 H78B 0.9700 . ?
C78 C55 1.543(11) . ?
C80 H80A 0.9700 . ?
C80 H80B 0.9700 . ?
C80 C41 1.517(12) . ?
C80 C85 1.529(13) . ?
C82 H82A 0.9700 . ?
C82 H82B 0.9700 . ?
C84 H84 0.9800 . ?
C84 C61 1.500(13) . ?
C86 H86 0.9800 . ?
C88 H88A 0.9700 . ?
C88 H88B 0.9700 . ?
C88 C2 1.562(12) . ?
C90 H90A 0.9700 . ?
C90 H90B 0.9700 . ?
C90 C104 1.522(12) . ?
C92 H92A 0.9700 . ?
C92 H92B 0.9700 . ?
C92 C27 1.496(12) . ?
C94 H94A 0.9700 . ?
C94 H94B 0.9700 . ?
C94 C102 1.498(12) . ?
C96 H96A 0.9700 . ?
C96 H96B 0.9700 . ?
C96 C29 1.547(12) . ?
C98 H98A 0.9700 . ?
C98 H98B 0.9700 . ?
C98 C53 1.527(12) . ?
C98 C55 1.496(12) . ?
C100 H10C 0.9700 . ?
C100 H10D 0.9700 . ?
C100 C27 1.490(11) . ?
C102 H10A 0.9700 . ?
C102 H10B 0.9700 . ?
C102 C73 1.527(13) . ?
C104 H10G 0.9700 . ?
C104 H10H 0.9700 . ?
C13 H13A 0.9700 . ?
C13 H13B 0.9700 . ?
C13 C69 1.432(12) . ?
C53 H53A 0.9700 . ?
C53 H53B 0.9700 . ?
C27 H27A 0.9700 . ?
C27 H27B 0.9700 . ?
C55 H55A 0.9700 . ?
C55 H55B 0.9700 . ?
C7 H7A 0.9700 . ?
C7 H7B 0.9700 . ?
C7 C33 1.525(13) . ?
C57 H57A 0.9700 . ?
C57 H57B 0.9700 . ?
C57 C2 1.474(13) . ?
C29 H29A 0.9700 . ?
C29 H29B 0.9700 . ?
C59 H59 0.9300 . ?
C15 H15A 0.9700 . ?
C15 H15B 0.9700 . ?
C15 C39 1.493(13) . ?
C15 C11 1.521(13) . ?
C61 H61A 0.9700 . ?
C61 H61B 0.9700 . ?
C61 C5 1.528(13) . ?
C63 H63 0.9800 . ?
C63 C65 1.470(13) . ?
C63 C77 1.535(14) . ?
C2 H2A 0.9700 . ?
C2 H2B 0.9700 . ?
C65 H65A 0.9700 . ?
C65 H65B 0.9700 . ?
C65 C71 1.553(13) . ?
C33 H33A 0.9700 . ?
C33 H33B 0.9700 . ?
C67 H67 0.9300 . ?
C67 C21 1.387(15) . ?
C17 H17A 0.9700 . ?
C17 H17B 0.9700 . ?
C17 C69 1.533(12) . ?
C69 H69A 0.9700 . ?
C69 H69B 0.9700 . ?
C35 H35A 0.9700 . ?
C35 H35B 0.9700 . ?
C35 C79 1.536(14) . ?
C71 H71A 0.9700 . ?
C71 H71B 0.9700 . ?
C71 C37 1.522(14) . ?
C9 H9A 0.9700 . ?
C9 H9B 0.9700 . ?
C9 C83 1.545(14) . ?
C73 H73A 0.9700 . ?
C73 H73B 0.9700 . ?
C37 H37A 0.9700 . ?
C37 H37B 0.9700 . ?
C37 C89 1.471(14) . ?
C75 H75A 0.9700 . ?
C75 H75B 0.9700 . ?
C75 C91 1.528(14) . ?
C19 H19A 0.9700 . ?
C19 H19B 0.9700 . ?
C19 C43 1.521(14) . ?
C77 H77A 0.9700 . ?
C77 H77B 0.9700 . ?
C77 C89 1.496(14) . ?
C39 H39 0.9300 . ?
C39 C41 1.367(13) . ?
C79 H79A 0.9700 . ?
C79 H79B 0.9700 . ?
C79 C45 1.508(14) . ?
C5 H5A 0.9700 . ?
C5 H5B 0.9700 . ?
C5 C21 1.571(15) . ?
C81 H81A 0.9700 . ?
C81 H81B 0.9700 . ?
C81 C83 1.426(14) . ?
C81 C93 1.461(15) . ?
C41 H41 0.9800 . ?
C83 H83A 0.9700 . ?
C83 H83B 0.9700 . ?
C21 H21 0.9300 . ?
C85 H85 0.9300 . ?
C85 C11 1.318(14) . ?
C43 H43A 0.9700 . ?
C43 H43B 0.9700 . ?
C11 H11 0.9300 . ?
C89 H89A 0.9700 . ?
C89 H89B 0.9700 . ?
C45 H45A 0.9700 . ?
C45 H45B 0.9700 . ?
C45 C91 1.523(14) . ?
C91 H91A 0.9700 . ?
C91 H91B 0.9700 . ?
C23 H23A 0.9700 . ?
C23 H23B 0.9700 . ?
C23 C93 1.552(16) . ?
C93 H93A 0.9700 . ?
C93 H93B 0.9700 . ?
C49 C99 1.484(9) . ?
C49 C103 1.435(9) . ?
C99 H99A 0.9700 . ?
C99 H99B 0.9700 . ?
C99 C25 1.481(9) . ?
C25 H25A 0.9700 . ?
C25 H25B 0.9700 . ?
C25 C101 1.412(9) . ?
C101 H10I 0.9700 . ?
C101 H10J 0.9700 . ?
C101 C51 1.467(9) . ?
C51 H51A 0.9700 . ?
C51 H51B 0.9700 . ?
C51 C103 1.492(9) . ?
C103 H10K 0.9700 . ?
C103 H10L 0.9700 . ?
C1 H1A 0.9700 . ?
C1 H1B 0.9700 . ?
C1 C4 1.490(9) . ?
C1 C1D 1.580(9) . ?
C4 H4A 0.9700 . ?
C4 H4B 0.9700 . ?
C4 C1A 1.518(9) . ?
C1A H1AA 0.9700 . ?
C1A H1AB 0.9700 . ?
C1A C1B 1.554(9) . ?
C1B H1BA 0.9700 . ?
C1B H1BB 0.9700 . ?
C1B C1C 1.480(9) . ?
C1C C1D 1.497(9) . ?
C1D H1DA 0.9700 . ?
C1D H1DB 0.9700 . ?

loop_
_geom_torsion_atom_site_label_1
_geom_torsion_atom_site_label_2
_geom_torsion_atom_site_label_3
_geom_torsion_atom_site_label_4
_geom_torsion
_geom_torsion_site_symmetry_1
_geom_torsion_site_symmetry_2
_geom_torsion_site_symmetry_3
_geom_torsion_site_symmetry_4
_geom_torsion_publ_flag
N31 C18 C62 C53 178.7(7) . . . . ?
N31 C18 C78 C55 -178.3(7) . . . . ?
N31 C70 C72 N28 7.9(8) . . . . ?
N1 N38 C38 C36 179.2(6) . . . . ?
N1 N38 C96 C29 -179.2(7) . . . . ?
N63 C34 C59 N61 4.4(9) . . . . ?
N63 C84 C61 C5 -173.3(7) . . . . ?
N78 C10 C16 C26 -177.6(7) . . . . ?
N78 C10 C105 C82 178.8(7) . . . . ?
N78 C90 C104 N80 -0.9(9) . . . . ?
N4 N49 C64 C42 -179.1(6) . . . . ?
N4 N49 C88 C2 175.9(7) . . . . ?
N4 C50 C58 N1 -13.7(8) . . . . ?
N96 C14 C30 N94 1.4(8) . . . . ?
N28 C6 C40 C94 -178.9(7) . . . . ?
N28 C6 C74 C73 179.3(7) . . . . ?
N94 C8 C22 C92 179.7(7) . . . . ?
N94 C8 C48 C100 178.8(7) . . . . ?
N80 C1C C1D C1 170.7(7) . . . . ?
N111 C68 C9 C83 -178.8(9) . . . . ?
N111 C68 C23 C93 -178.5(9) . . . . ?
N111 C19 C43 N113 -13.5(11) . . . . ?
N131 C76 C35 C79 179.0(8) . . . . ?
N131 C76 C75 C91 -177.6(8) . . . . ?
N128 C7 C33 N131 -9.9(10) . . . . ?
N128 C63 C65 C71 180.0(9) . . . . ?
N128 C63 C77 C89 -179.4(9) . . . . ?
C44 N1 N38 C38 111.2(8) . . . . ?
C44 N1 N38 C96 -126.0(8) . . . . ?
C44 N1 C58 C50 11.7(8) . . . . ?
C44 N4 N49 C64 -146.3(7) . . . . ?
C44 N4 N49 C88 89.9(9) . . . . ?
C44 N4 C50 C58 12.1(9) . . . . ?
C6 N28 C12 N31 -173.4(7) . . . . ?
C6 N28 C72 C70 169.0(7) . . . . ?
C6 C40 C94 C102 -54.1(11) . . . . ?
C6 C74 C73 C102 53.8(11) . . . . ?
C8 N94 C28 N96 -179.8(7) . . . . ?
C8 N94 C30 C14 177.9(7) . . . . ?
C8 C22 C92 C27 -52.1(10) . . . . ?
C8 C48 C100 C27 54.9(10) . . . . ?
N38 N1 C44 N4 -176.7(6) . . . . ?
N38 N1 C58 C50 -175.9(6) . . . . ?
N38 C96 C29 C46 55.0(10) . . . . ?
C10 N78 C20 N80 173.6(7) . . . . ?
C10 N78 C90 C104 -172.4(8) . . . . ?
C10 C16 C26 C56 -58.5(10) . . . . ?
C10 C105 C82 C56 54.7(11) . . . . ?
C12 N31 C18 C62 -127.6(9) . . . . ?
C12 N31 C18 C78 107.4(9) . . . . ?
C12 N31 C70 C72 -7.5(9) . . . . ?
C12 N28 C6 C40 95.0(10) . . . . ?
C12 N28 C6 C74 -140.5(8) . . . . ?
C12 N28 C72 C70 -6.4(9) . . . . ?
C14 N96 C28 N94 3.0(10) . . . . ?
C14 N96 C86 C32 -63.7(10) . . . . ?
C14 N96 C86 C66 62.0(10) . . . . ?
C16 C10 C105 C82 -56.9(10) . . . . ?
C16 C26 C56 C82 54.7(10) . . . . ?
C18 N31 C12 N28 -176.2(7) . . . . ?
C18 N31 C70 C72 172.6(7) . . . . ?
C18 C62 C53 C98 55.2(10) . . . . ?
C18 C78 C55 C98 -55.8(10) . . . . ?
C20 N78 C10 C16 142.3(8) . . . . ?
C20 N78 C10 C105 -94.3(10) . . . . ?
C20 N78 C90 C104 0.0(10) . . . . ?
C20 N80 C104 C90 1.5(10) . . . . ?
C20 N80 C1C C1B 114.7(10) . . . . ?
C20 N80 C1C C1D -123.4(9) . . . . ?
C22 C8 C48 C100 -55.2(9) . . . . ?
C22 C92 C27 C100 54.3(10) . . . . ?
C24 N131 C76 C35 -111.2(11) . . . . ?
C24 N131 C76 C75 124.4(10) . . . . ?
C24 N131 C33 C7 6.8(11) . . . . ?
C24 N128 C7 C33 10.6(11) . . . . ?
C24 N128 C63 C65 -102.4(12) . . . . ?
C24 N128 C63 C77 129.6(11) . . . . ?
C26 C56 C82 C105 -53.5(11) . . . . ?
C28 N96 C14 C30 -2.6(9) . . . . ?
C28 N96 C86 C32 125.7(8) . . . . ?
C28 N96 C86 C66 -108.5(9) . . . . ?
C28 N94 C8 C22 -66.1(10) . . . . ?
C28 N94 C8 C48 60.6(10) . . . . ?
C28 N94 C30 C14 0.2(8) . . . . ?
N49 N4 C44 N1 -171.1(6) . . . . ?
N49 N4 C50 C58 178.0(6) . . . . ?
N49 C88 C2 C57 -55.5(11) . . . . ?
C30 N94 C8 C22 116.5(8) . . . . ?
C30 N94 C8 C48 -116.8(8) . . . . ?
C30 N94 C28 N96 -2.1(10) . . . . ?
C32 C13 C69 C17 57.1(11) . . . . ?
C34 N63 C60 N61 3.6(11) . . . . ?
C34 N63 C84 C54 -80.0(10) . . . . ?
C34 N63 C84 C61 154.2(8) . . . . ?
C36 C46 C29 C96 -55.6(10) . . . . ?
C38 N38 C96 C29 -56.3(9) . . . . ?
C38 C36 C46 C29 56.2(10) . . . . ?
C40 C6 C74 C73 -56.4(10) . . . . ?
C40 C94 C102 C73 52.3(11) . . . . ?
C42 C57 C2 C88 58.6(11) . . . . ?
C105 C10 C16 C26 58.7(9) . . . . ?
N113 C49 C99 C25 -178.7(11) . . . . ?
N113 C49 C103 C51 177.7(11) . . . . ?
C46 C36 C38 N38 -57.3(10) . . . . ?
C48 C8 C22 C92 53.3(9) . . . . ?
C48 C100 C27 C92 -54.8(10) . . . . ?
C50 N4 C44 N1 -5.3(9) . . . . ?
C50 N4 N49 C64 50.0(9) . . . . ?
C50 N4 N49 C88 -73.7(9) . . . . ?
C52 N111 C68 C9 -120.2(12) . . . . ?
C52 N111 C68 C23 115.3(12) . . . . ?
C52 N111 C19 C43 9.6(12) . . . . ?
C52 N113 C43 C19 14.1(13) . . . . ?
C52 N113 C49 C99 -140.2(12) . . . . ?
C52 N113 C49 C103 63.9(18) . . . . ?
C54 C84 C61 C5 60.7(10) . . . . ?
C54 C67 C21 C5 -58.6(11) . . . . ?
C58 N1 C44 N4 -4.5(9) . . . . ?
C58 N1 N38 C38 -59.9(9) . . . . ?
C58 N1 N38 C96 62.9(9) . . . . ?
C60 N63 C34 C59 -4.9(9) . . . . ?
C60 N63 C84 C54 116.5(9) . . . . ?
C60 N63 C84 C61 -9.4(12) . . . . ?
C60 N61 C59 C34 -2.8(10) . . . . ?
C60 N61 C41 C80 -105.8(10) . . . . ?
C60 N61 C41 C39 119.2(11) . . . . ?
C62 C18 C78 C55 56.6(10) . . . . ?
C64 N49 C88 C2 54.5(9) . . . . ?
C64 C42 C57 C2 -58.0(10) . . . . ?
C66 C17 C69 C13 -55.9(10) . . . . ?
C68 N111 C52 N113 -177.1(10) . . . . ?
C68 N111 C19 C43 -174.0(10) . . . . ?
C68 C9 C83 C81 52.0(14) . . . . ?
C68 C23 C93 C81 -55.9(13) . . . . ?
C70 N31 C12 N28 3.9(10) . . . . ?
C70 N31 C18 C62 52.2(10) . . . . ?
C70 N31 C18 C78 -72.8(10) . . . . ?
C72 N28 C6 C40 -79.7(9) . . . . ?
C72 N28 C6 C74 44.8(11) . . . . ?
C72 N28 C12 N31 1.9(10) . . . . ?
C74 C6 C40 C94 55.9(10) . . . . ?
C76 N131 C24 N128 -177.1(9) . . . . ?
C76 N131 C33 C7 -176.2(8) . . . . ?
C76 C35 C79 C45 55.3(12) . . . . ?
C76 C75 C91 C45 -59.9(12) . . . . ?
C78 C18 C62 C53 -56.7(10) . . . . ?
C80 C85 C11 C15 -33.2(17) . . . . ?
C84 N63 C34 C59 -170.8(7) . . . . ?
C84 N63 C60 N61 168.5(8) . . . . ?
C84 C54 C67 C21 53.6(11) . . . . ?
C84 C61 C5 C21 -61.6(10) . . . . ?
C86 N96 C14 C30 -174.4(7) . . . . ?
C86 N96 C28 N94 175.1(7) . . . . ?
C86 C32 C13 C69 -57.3(10) . . . . ?
C86 C66 C17 C69 55.8(10) . . . . ?
C88 N49 C64 C42 -57.1(9) . . . . ?
C90 N78 C10 C16 -46.4(11) . . . . ?
C90 N78 C10 C105 77.0(10) . . . . ?
C90 N78 C20 N80 1.0(11) . . . . ?
C94 C102 C73 C74 -51.9(12) . . . . ?
C96 N38 C38 C36 57.8(9) . . . . ?
C104 N80 C20 N78 -1.7(11) . . . . ?
C104 N80 C1C C1B -59.4(12) . . . . ?
C104 N80 C1C C1D 62.5(12) . . . . ?
C13 C32 C86 N96 -177.7(6) . . . . ?
C13 C32 C86 C66 56.6(9) . . . . ?
C53 C98 C55 C78 55.7(10) . . . . ?
C55 C98 C53 C62 -55.1(10) . . . . ?
C7 N128 C24 N131 -7.2(12) . . . . ?
C7 N128 C63 C65 83.1(12) . . . . ?
C7 N128 C63 C77 -44.8(13) . . . . ?
C57 C42 C64 N49 56.9(10) . . . . ?
C59 N61 C60 N63 -0.3(11) . . . . ?
C59 N61 C41 C80 74.9(12) . . . . ?
C59 N61 C41 C39 -60.1(14) . . . . ?
C15 C39 C41 N61 176.4(9) . . . . ?
C15 C39 C41 C80 45.8(15) . . . . ?
C61 C5 C21 C67 63.0(11) . . . . ?
C63 N128 C24 N131 177.7(8) . . . . ?
C63 N128 C7 C33 -174.1(8) . . . . ?
C63 C65 C71 C37 45.6(13) . . . . ?
C63 C77 C89 C37 -49.4(14) . . . . ?
C65 C63 C77 C89 53.5(13) . . . . ?
C65 C71 C37 C89 -42.0(14) . . . . ?
C33 N131 C24 N128 0.0(12) . . . . ?
C33 N131 C76 C35 72.2(12) . . . . ?
C33 N131 C76 C75 -52.1(13) . . . . ?
C67 C54 C84 N63 179.2(8) . . . . ?
C67 C54 C84 C61 -54.1(10) . . . . ?
C17 C66 C86 N96 177.0(6) . . . . ?
C17 C66 C86 C32 -58.0(9) . . . . ?
C35 C76 C75 C91 60.5(12) . . . . ?
C35 C79 C45 C91 -57.0(14) . . . . ?
C71 C37 C89 C77 45.6(16) . . . . ?
C9 C68 C23 C93 56.1(13) . . . . ?
C75 C76 C35 C79 -57.4(12) . . . . ?
C19 N111 C52 N113 -0.9(14) . . . . ?
C19 N111 C68 C9 64.2(14) . . . . ?
C19 N111 C68 C23 -60.3(13) . . . . ?
C77 C63 C65 C71 -52.4(13) . . . . ?
C39 C15 C11 C85 31.6(16) . . . . ?
C79 C45 C91 C75 58.9(13) . . . . ?
C41 N61 C60 N63 -179.7(7) . . . . ?
C41 N61 C59 C34 176.5(8) . . . . ?
C41 C80 C85 C11 36.0(14) . . . . ?
C83 C81 C93 C23 54.1(14) . . . . ?
C85 C80 C41 N61 -176.7(8) . . . . ?
C85 C80 C41 C39 -43.6(14) . . . . ?
C43 N113 C52 N111 -8.9(15) . . . . ?
C43 N113 C49 C99 42.9(16) . . . . ?
C43 N113 C49 C103 -112.9(13) . . . . ?
C11 C15 C39 C41 -36.3(14) . . . . ?
C23 C68 C9 C83 -56.6(13) . . . . ?
C93 C81 C83 C9 -48.1(14) . . . . ?
C49 N113 C52 N111 173.9(10) . . . . ?
C49 N113 C43 C19 -168.7(10) . . . . ?
C49 C99 C25 C101 20.1(19) . . . . ?
C99 C49 C103 C51 22.8(19) . . . . ?
C99 C25 C101 C51 -17(2) . . . . ?
C25 C101 C51 C103 16(2) . . . . ?
C101 C51 C103 C49 -18.7(19) . . . . ?
C103 C49 C99 C25 -22.8(18) . . . . ?
C1 C4 C1A C1B 66.3(11) . . . . ?
C4 C1 C1D C1C 65.7(11) . . . . ?
C4 C1A C1B C1C -66.1(11) . . . . ?
C1A C1B C1C N80 -169.5(8) . . . . ?
C1A C1B C1C C1D 64.6(10) . . . . ?
C1B C1C C1D C1 -64.3(10) . . . . ?
C1C N80 C20 N78 -176.7(7) . . . . ?
C1C N80 C104 C90 176.1(8) . . . . ?
C1D C1 C4 C1A -65.4(10) . . . . ?

loop_
_smtbx_masks_void_nr
_smtbx_masks_void_average_x
_smtbx_masks_void_average_y
_smtbx_masks_void_average_z
_smtbx_masks_void_volume
_smtbx_masks_void_count_electrons
_smtbx_masks_void_content
1 -0.161 0.661 0.000 1047.7 324.0 ?
2 0.500 0.500 0.000 26.0 0.0 ?
